data_1574617
loop_
_publ_author_name
'Kallmeier, Fabian'
'Nelmes, Gareth R.'
'McMullin, Claire L.'
'Edwards, Alison J.'
'Hicks, Jamie'

_publ_section_title
;
 Enhancing the nucleophilicity of aluminyl anions: targeting selective
 C--H activation
;
_journal_issue 24
_journal_name_full 'Chemical Science'
_journal_page_first 10750
_journal_page_last 10758
_journal_paper_doi 10.1039/D5SC02682B
_journal_volume 16
_journal_year 2025
_chemical_formula_moiety '0.25(C188 H304 Al4 K3 N8 O4 Si8), 0.25(K)'
_chemical_formula_sum 'C47 H76 Al K N2 O Si2'
_chemical_formula_weight 807.35
_space_group_crystal_system triclinic
_space_group_IT_number 2
_space_group_name_Hall '-P 1'
_space_group_name_H-M_alt 'P -1'
_atom_sites_solution_hydrogens mixed
_audit_creation_date 2025-03-08
_audit_creation_method
;
Olex2 1.5
(compiled 2025.03.06 svn.red2d20d0 for OlexSys, GUI svn.r7188)
;
_audit_update_record
;
2025-03-20 deposited with the CCDC.	2025-05-12 downloaded from the CCDC.
;
_cell_angle_alpha 101.4380(10)
_cell_angle_beta 105.3220(10)
_cell_angle_gamma 103.9550(10)
_cell_formula_units_Z 4
_cell_length_a 14.41060(10)
_cell_length_b 15.42140(10)
_cell_length_c 24.1204(2)
_cell_measurement_reflns_used 74826
_cell_measurement_temperature 150.00(10)
_cell_measurement_theta_max 77.9290
_cell_measurement_theta_min 3.0630
_cell_volume 4816.59(8)
_computing_cell_refinement 'CrysAlisPro 1.171.42.85a (Rigaku OD, 2023)'
_computing_data_collection 'CrysAlisPro 1.171.42.85a (Rigaku OD, 2023)'
_computing_data_reduction 'CrysAlisPro 1.171.42.85a (Rigaku OD, 2023)'
_computing_molecular_graphics 'Olex2 1.5 (Dolomanov et al., 2009)'
_computing_publication_material 'Olex2 1.5 (Dolomanov et al., 2009)'
_computing_structure_refinement 'SHELXL 2019/3 (Sheldrick, 2015)'
_computing_structure_solution 'SHELXT 2018/2 (Sheldrick, 2018)'
_diffrn_ambient_temperature 150.15
_diffrn_detector_area_resol_mean 10.0000
_diffrn_detector_type HyPix
_diffrn_measured_fraction_theta_full 0.999
_diffrn_measured_fraction_theta_max 0.987
_diffrn_measurement_details
;
List of Runs (angles in degrees, time in seconds):

  # Type    Start    End  Width  t~exp~   \w     \q     \k     \f   Frames
#--------------------------------------------------------------------------
  1  \w   -115.00 -40.00   0.50    0.50    --  -46.45 -50.00 -86.00  150
  2  \w    -14.00  46.00   0.50    0.50    --   46.45 -50.00 -86.00  120
  3  \w     47.00 119.00   0.50    0.50    --   46.45  50.00  59.00  144
  4  \w     48.00  74.00   0.50    0.75    --  107.75 -50.00 -86.00   52
  5  \w    153.00 178.00   0.50    0.75    --  107.75  50.00  59.00   50
  6  \w    123.00 149.00   0.50    0.75    --  107.75  50.00  59.00   52
  7  \w     -8.00  17.00   0.50    0.50    --  -46.45  19.00-180.00   50
  8  \w     -7.00  22.00   0.50    0.50    --  -46.45  19.00  90.00   58
  9  \w     -5.00  21.00   0.50    0.50    --  -46.45  19.00   0.00   52
 10  \w    -27.00  25.00   0.50    0.50    --  -46.45  50.00  59.00  104
 11  \w     -7.00  22.00   0.50    0.50    --  -46.45  19.00 -30.00   58
 12  \w     -8.00  30.00   0.50    0.50    --  -46.45  19.00-150.00   76
 13  \w     36.00  90.00   0.50    0.50    --   46.45-125.00 150.00  108
 14  \w     35.00  77.00   0.50    0.50    --   46.45-125.00  90.00   84
 15  \w     40.00  80.00   0.50    0.50    --   46.45 -99.00-180.00   80
 16  \w     -1.00  25.00   0.50    0.50    --   46.45 -99.00-180.00   52
 17  \w     32.00  57.00   0.50    0.75    --  107.75 -30.00 -60.00   50
 18  \w     86.00 120.00   0.50    0.75    --  107.75 -77.00  90.00   68
 19  \w     95.00 168.00   0.50    0.75    --  107.75  45.00 -90.00  146
 20  \w     70.00 119.00   0.50    0.75    --  107.75-133.00  55.19   98
 21  \w     40.00  77.00   0.50    0.75    --  107.75 -77.00  90.00   74
 22  \w     32.00  57.00   0.50    0.75    --  107.75 -30.00  90.00   50
 23  \w     54.00  99.00   0.50    0.75    --  107.75 -95.00  30.00   90
 24  \w     55.00 106.00   0.50    0.75    --  107.75 -95.00 -60.00  102
 25  \w     42.00  80.00   0.50    0.75    --  107.75-141.00-112.46   76
 26  \w     34.00  92.00   0.50    0.75    --  107.75 -61.00-150.00  116
 27  \w     86.00 125.00   0.50    0.75    --  107.75-141.00-112.46   78
 28  \w    113.00 140.00   0.50    0.75    --  107.75  30.00-150.00   54
 29  \w    149.00 178.00   0.50    0.75    --  107.75  30.00-150.00   58
 30  \w     78.00 104.00   0.50    0.75    --  107.75 -95.00 -90.00   52
 31  \w     34.00  73.00   0.50    0.75    --  107.75 -77.00  30.00   78
 32  \w    114.00 165.00   0.50    0.75    --  107.75 125.00 -30.00  102
 33  \w     33.00  58.00   0.50    0.75    --  107.75 -30.00   0.00   50
 34  \w     61.00 116.00   0.50    0.75    --  107.75   0.00-180.00  110
 35  \w    137.00 168.00   0.50    0.75    --  107.75   0.00-180.00   62
 36  \w     44.00  73.00   0.50    0.75    --  107.75-100.00 148.39   58
 37  \w     96.00 140.00   0.50    0.75    --  107.75 125.00 -90.00   88
 38  \w     52.00 109.00   0.50    0.75    --  107.75-109.00 -96.94  114
 39  \w     50.00  80.00   0.50    0.75    --  107.75 -77.00 150.00   60
 40  \w     80.00 112.00   0.50    0.75    --  107.75-125.00 150.00   64
 41  \w     34.00  68.00   0.50    0.75    --  107.75 -61.00  60.00   68
 42  \w     67.00 124.00   0.50    0.75    --  107.75-140.00 125.27  114
 43  \w     56.00  82.00   0.50    0.75    --  107.75 -77.00-150.00   52
 44  \w     85.00 111.00   0.50    0.75    --  107.75 -77.00 150.00   52
 45  \w     32.00  57.00   0.50    0.75    --  107.75 -30.00 -30.00   50
 46  \w     36.00  92.00   0.50    0.75    --  107.75 -61.00 150.00  112
 47  \w     69.00  94.00   0.50    0.75    --  107.75 -77.00 -90.00   50
 48  \w     95.00 120.00   0.50    0.75    --  107.75  30.00-120.00   50
 49  \w    130.00 176.00   0.50    0.75    --  107.75  30.00-120.00   92
 50  \w     99.00 160.00   0.50    0.75    --  107.75  15.00 -30.00  122
 51  \w    106.00 170.00   0.50    0.75    --  107.75  15.00  30.00  128
 52  \w     48.00  74.00   0.50    0.75    --  107.75-115.00 -37.62   52
 53  \w     84.00 109.00   0.50    0.75    --  107.75-115.00 -37.62   50
 54  \w     40.00  66.00   0.50    0.75    --  107.75-103.00 143.02   52
 55  \w     82.00 107.00   0.50    0.75    --  107.75-103.00 143.02   50
 56  \w     95.00 120.00   0.50    0.75    --  107.75 -76.00 -42.02   50
 57  \w     35.00  81.00   0.50    0.75    --  107.75 -77.00  60.00   92
 58  \w     36.00  61.00   0.50    0.75    --  107.75 -45.00-120.00   50
 59  \w     66.00 109.00   0.50    0.75    --  107.75-125.00 -90.00   86
 60  \w     87.00 112.00   0.50    0.75    --  107.75-125.00 -60.00   50
 61  \w     85.00 110.00   0.50    0.75    --  107.75-125.00-120.00   50
 62  \w     94.00 127.00   0.50    0.75    --  107.75 125.00 120.00   66
 63  \w    137.00 175.00   0.50    0.75    --  107.75 125.00 120.00   76
 64  \w    101.00 152.00   0.50    0.75    --  107.75  45.00-120.00  102
 65  \w     35.00 104.00   0.50    0.75    --  107.75 -95.00 -30.00  138
 66  \w     34.00  80.00   0.50    0.75    --  107.75 -95.00   0.00   92
 67  \w     34.00  59.00   0.50    0.75    --  107.75 -95.00 120.00   50
 68  \w     66.00  92.00   0.50    0.75    --  107.75 -95.00 120.00   52
 69  \w     58.00  83.00   0.50    0.75    --  107.75 -76.00 -42.02   50
 70  \w     81.00 112.00   0.50    0.75    --  107.75-125.00-180.00   62
 71  \w     46.00  72.00   0.50    0.75    --  107.75-125.00-180.00   52
 72  \w     82.00 107.00   0.50    0.75    --  107.75-100.00 148.39   50
 73  \w     39.00  72.00   0.50    0.75    --  107.75 -45.00 -30.00   66
 74  \w     51.00  93.00   0.50    0.75    --  107.75 -61.00-120.00   84
 75  \w     78.00 104.00   0.50    0.75    --  107.75 -95.00-150.00   52
 76  \w     71.00 105.00   0.50    0.75    --  107.75 -95.00  60.00   68
 77  \w     38.00  64.00   0.50    0.75    --  107.75-125.00   0.00   52
 78  \w     45.00  70.00   0.50    0.75    --  107.75-125.00 150.00   50
 79  \w     34.00  59.00   0.50    0.75    --  107.75 -30.00  30.00   50
 80  \w    124.00 150.00   0.50    0.75    --  107.75 125.00 150.00   52
 81  \w     32.00  58.00   0.50    0.75    --  107.75 -30.00 120.00   52
 82  \w     42.00  67.00   0.50    0.75    --  107.75 -77.00-120.00   50
 83  \w     34.00  60.00   0.50    0.75    --  107.75 -77.00 -60.00   52
 84  \w     60.00  92.00   0.50    0.75    --  107.75 -61.00  90.00   64
;
_diffrn_measurement_device 'four-circle diffractometer'
_diffrn_measurement_device_type 'SuperNova, Dual, Cu at home/near, HyPix'
_diffrn_measurement_method '\w scans'
_diffrn_radiation_type CuK\a
_diffrn_radiation_wavelength 1.54184
_diffrn_reflns_av_R_equivalents 0.0445
_diffrn_reflns_av_unetI/netI 0.0340
_diffrn_reflns_Laue_measured_fraction_full 0.999
_diffrn_reflns_Laue_measured_fraction_max 0.987
_diffrn_reflns_limit_h_max 18
_diffrn_reflns_limit_h_min -17
_diffrn_reflns_limit_k_max 19
_diffrn_reflns_limit_k_min -19
_diffrn_reflns_limit_l_max 27
_diffrn_reflns_limit_l_min -30
_diffrn_reflns_number 108037
_diffrn_reflns_point_group_measured_fraction_full 0.999
_diffrn_reflns_point_group_measured_fraction_max 0.987
_diffrn_reflns_theta_full 67.684
_diffrn_reflns_theta_max 78.151
_diffrn_reflns_theta_min 3.076
_exptl_absorpt_coefficient_mu 1.867
_exptl_absorpt_correction_T_max 1.00000
_exptl_absorpt_correction_T_min 0.71632
_exptl_absorpt_correction_type multi-scan
_exptl_absorpt_process_details
;
CrysAlisPro 1.171.42.85a (Rigaku Oxford Diffraction, 2023)
Empirical absorption correction using spherical harmonics,
implemented in SCALE3 ABSPACK scaling algorithm.
;
_exptl_crystal_density_diffrn 1.113
_exptl_crystal_description block
_exptl_crystal_F_000 1760
_exptl_crystal_size_max 0.1
_exptl_crystal_size_mid 0.08
_exptl_crystal_size_min 0.05
_refine_diff_density_max 0.487
_refine_diff_density_min -0.711
_refine_diff_density_rms 0.048
_refine_ls_extinction_method none
_refine_ls_goodness_of_fit_ref 1.068
_refine_ls_hydrogen_treatment mixed
_refine_ls_matrix_type full
_refine_ls_number_parameters 1071
_refine_ls_number_reflns 20375
_refine_ls_number_restraints 3
_refine_ls_restrained_S_all 1.069
_refine_ls_R_factor_all 0.0385
_refine_ls_R_factor_gt 0.0356
_refine_ls_shift/su_max 0.001
_refine_ls_shift/su_mean 0.000
_refine_ls_structure_factor_coef Fsqd
_refine_ls_weighting_details 'w=1/[\s^2^(Fo^2^)+(0.0481P)^2^+1.2843P] where P=(Fo^2^+2Fc^2^)/3'
_refine_ls_weighting_scheme calc
_refine_ls_wR_factor_gt 0.0946
_refine_ls_wR_factor_ref 0.0965
_reflns_Friedel_coverage 0.000
_reflns_number_gt 18603
_reflns_number_total 20375
_reflns_threshold_expression 'I > 2\s(I)'
_cod_data_source_file d5sc02682b2.cif
_cod_data_source_block compound-2
_cod_depositor_comments 'Adding full bibliography for 1574617--1574626.cif.'
_cod_original_cell_volume 4816.58(7)
_cod_database_code 1574617
_shelx_shelxl_version_number 2019/3
_shelx_space_group_comment
;
The symmetry employed for this shelxl refinement is uniquely defined
by the following loop, which should always be used as a source of
symmetry information in preference to the above space-group names.
They are only intended as comments.
;
_shelx_estimated_absorpt_t_max 0.912
_shelx_estimated_absorpt_t_min 0.835
_olex2_refinement_description
;
1. Fixed Uiso
 At 1.2 times of:
  All C(H) groups
 At 1.5 times of:
  All C(H,H,H) groups
2. Restrained distances
 C17A-C14 = C15A-C14 = C16A-C14
 1.53 with sigma of 0.008
3. Others
 Sof(C21)=Sof(H21A)=Sof(H21B)=Sof(H21C)=Sof(C22)=Sof(H22A)=Sof(H22B)=Sof(H22C)=
 Sof(C23)=Sof(H23A)=Sof(H23B)=Sof(H23C)=1-FVAR(1)
 Sof(C21A)=Sof(H21D)=Sof(H21E)=Sof(H21F)=Sof(C22A)=Sof(H22D)=Sof(H22E)=
 Sof(H22F)=Sof(C23A)=Sof(H23D)=Sof(H23E)=Sof(H23F)=FVAR(1)
 Sof(C15A)=Sof(H15D)=Sof(H15E)=Sof(H15F)=Sof(C16A)=Sof(H16D)=Sof(H16E)=
 Sof(H16F)=Sof(C17A)=Sof(H17D)=Sof(H17E)=Sof(H17F)=1-FVAR(2)
 Sof(C15)=Sof(H15A)=Sof(H15B)=Sof(H15C)=Sof(C16)=Sof(H16A)=Sof(H16B)=Sof(H16C)=
 Sof(C17)=Sof(H17A)=Sof(H17B)=Sof(H17C)=FVAR(2)
4.a Ternary CH refined with riding coordinates:
 C24(H24), C27(H27), C30(H30), C33(H33), C36(H36), C39(H39), C71(H71),
 C74(H74), C77(H77), C80(H80), C83(H83), C86(H86)
4.b Aromatic/amide H refined with riding coordinates:
 C3(H3), C5(H5), C9(H9), C11(H11), C43(H43), C44(H44), C45(H45), C46(H46),
 C47(H47), C50(H50), C52(H52), C56(H56), C58(H58), C90(H90), C91(H91), C92(H92),
  C93(H93), C94(H94)
4.c Idealised Me refined as rotating group:
 C15(H15A,H15B,H15C), C15A(H15D,H15E,H15F), C16(H16A,H16B,H16C), C16A(H16D,
 H16E,H16F), C17(H17A,H17B,H17C), C17A(H17D,H17E,H17F), C18(H18A,H18B,H18C),
 C19(H19A,H19B,H19C), C21(H21A,H21B,H21C), C21A(H21D,H21E,H21F), C22(H22A,H22B,
 H22C), C22A(H22D,H22E,H22F), C23(H23A,H23B,H23C), C23A(H23D,H23E,H23F),
 C25(H25A,H25B,H25C), C26(H26A,H26B,H26C), C28(H28A,H28B,H28C), C29(H29A,H29B,
 H29C), C31(H31A,H31B,H31C), C32(H32A,H32B,H32C), C34(H34A,H34B,H34C), C35(H35A,
 H35B,H35C), C37(H37A,H37B,H37C), C38(H38A,H38B,H38C), C40(H40A,H40B,H40C),
 C41(H41A,H41B,H41C), C62(H62A,H62B,H62C), C63(H63A,H63B,H63C), C64(H64A,H64B,
 H64C), C65(H65A,H65B,H65C), C66(H66A,H66B,H66C), C68(H68A,H68B,H68C), C69(H69A,
 H69B,H69C), C70(H70A,H70B,H70C), C72(H72A,H72B,H72C), C73(H73A,H73B,H73C),
 C75(H75A,H75B,H75C), C76(H76A,H76B,H76C), C78(H78A,H78B,H78C), C79(H79A,H79B,
 H79C), C81(H81A,H81B,H81C), C82(H82A,H82B,H82C), C84(H84A,H84B,H84C), C85(H85A,
 H85B,H85C), C87(H87A,H87B,H87C), C88(H88A,H88B,H88C)
;
_olex2_submission_special_instructions 'No special instructions were received'
_oxdiff_exptl_absorpt_empirical_details
;
Empirical correction (ABSPACK) includes:
- Absorption correction using spherical harmonics
- Frame scaling
;

loop_
_space_group_symop_operation_xyz
'x, y, z'
'-x, -y, -z'

loop_
_atom_site_label
_atom_site_type_symbol
_atom_site_fract_x
_atom_site_fract_y
_atom_site_fract_z
_atom_site_U_iso_or_equiv
_atom_site_adp_type
_atom_site_occupancy
_atom_site_site_symmetry_order
_atom_site_calc_flag
_atom_site_refinement_flags_posn
_atom_site_refinement_flags_adp
_atom_site_refinement_flags_occupancy
_atom_site_disorder_assembly
_atom_site_disorder_group
K1 K 0.500000 0.500000 0.500000 0.02982(9) Uani 1 2 d S . P . .
K2 K 0.48775(4) 0.63351(3) 0.26595(2) 0.05915(13) Uani 1 1 d . . . . .
K3 K 0.500000 0.500000 0.000000 0.05712(16) Uani 1 2 d S . P . .
Si1 Si 0.27411(2) 0.14656(2) 0.37115(2) 0.01749(7) Uani 1 1 d . . . . .
Si2 Si 0.74750(2) 0.30736(2) 0.45699(2) 0.01977(7) Uani 1 1 d . . . . .
Si3 Si 0.29911(2) 0.73190(2) 0.03194(2) 0.02040(7) Uani 1 1 d . . . . .
Si4 Si 0.75696(2) 0.84069(2) 0.13078(2) 0.01840(7) Uani 1 1 d . . . . .
Al1 Al 0.50452(2) 0.29121(2) 0.38561(2) 0.01688(7) Uani 1 1 d . . . . .
H H 0.5099(13) 0.3117(12) 0.4522(7) 0.032(4) Uiso 1 1 d . . . . .
Al2 Al 0.51854(2) 0.70912(2) 0.10722(2) 0.01762(7) Uani 1 1 d . . . . .
HA H 0.5169(13) 0.6763(12) 0.0433(7) 0.033(4) Uiso 1 1 d . . . . .
O1 O 0.50302(6) 0.21531(6) 0.30015(3) 0.01767(15) Uani 1 1 d . . . . .
O2 O 0.52345(6) 0.83074(6) 0.19178(3) 0.02147(17) Uani 1 1 d . . . . .
N1 N 0.36315(7) 0.21022(7) 0.34589(4) 0.01824(18) Uani 1 1 d . . . . .
N2 N 0.64860(7) 0.30496(7) 0.39613(4) 0.01967(19) Uani 1 1 d . . . . .
N3 N 0.38293(7) 0.72000(7) 0.09484(4) 0.01884(18) Uani 1 1 d . . . . .
N4 N 0.65920(7) 0.78003(7) 0.15194(4) 0.01832(18) Uani 1 1 d . . . . .
C1 C 0.41121(8) 0.20731(8) 0.25874(5) 0.0172(2) Uani 1 1 d . . . . .
C2 C 0.33546(8) 0.20521(8) 0.28468(5) 0.0181(2) Uani 1 1 d . . . . .
C3 C 0.24192(9) 0.20109(9) 0.24588(5) 0.0217(2) Uani 1 1 d . . . . .
H3 H 0.187552 0.201545 0.261108 0.026 Uiso 1 1 calc R U . . .
C4 C 0.22616(9) 0.19632(9) 0.18547(5) 0.0236(2) Uani 1 1 d . . . . .
C5 C 0.30683(9) 0.19778(9) 0.16295(5) 0.0225(2) Uani 1 1 d . . . . .
H5 H 0.296344 0.194715 0.121938 0.027 Uiso 1 1 calc R U . . .
C6 C 0.40211(8) 0.20365(8) 0.19982(5) 0.0186(2) Uani 1 1 d . . . . .
C7 C 0.49424(9) 0.19966(8) 0.18017(5) 0.0195(2) Uani 1 1 d . . . . .
C8 C 0.58905(9) 0.26186(8) 0.23233(5) 0.0189(2) Uani 1 1 d . . . . .
C9 C 0.67957(9) 0.31249(9) 0.22729(5) 0.0224(2) Uani 1 1 d . . . . .
H9 H 0.684618 0.312061 0.188763 0.027 Uiso 1 1 calc R U . . .
C10 C 0.76283(9) 0.36380(9) 0.27844(6) 0.0245(2) Uani 1 1 d . . . . .
C11 C 0.75520(9) 0.36501(9) 0.33522(5) 0.0243(2) Uani 1 1 d . . . . .
H11 H 0.811117 0.402239 0.369640 0.029 Uiso 1 1 calc R U . . .
C12 C 0.66756(9) 0.31297(8) 0.34286(5) 0.0196(2) Uani 1 1 d . . . . .
C13 C 0.58845(8) 0.26419(8) 0.28965(5) 0.0179(2) Uani 1 1 d . . . . .
C14 C 0.12234(10) 0.19026(11) 0.14371(6) 0.0319(3) Uani 1 1 d D . . . .
C15 C 0.04114(13) 0.18158(18) 0.17360(8) 0.0488(6) Uani 0.865(3) 1 d . . P A 1
H15A H -0.023677 0.175517 0.144446 0.073 Uiso 0.865(3) 1 calc R U P A 1
H15B H 0.060101 0.237210 0.207162 0.073 Uiso 0.865(3) 1 calc R U P A 1
H15C H 0.034705 0.126440 0.188452 0.073 Uiso 0.865(3) 1 calc R U P A 1
C15A C 0.1063(13) 0.2847(8) 0.1703(7) 0.065(4) Uiso 0.135(3) 1 d D . P A 2
H15D H 0.050945 0.294370 0.140968 0.097 Uiso 0.135(3) 1 calc R U P A 2
H15E H 0.168601 0.335923 0.179789 0.097 Uiso 0.135(3) 1 calc R U P A 2
H15F H 0.089244 0.282928 0.206925 0.097 Uiso 0.135(3) 1 calc R U P A 2
C16 C 0.08454(14) 0.10029(16) 0.09018(8) 0.0478(5) Uani 0.865(3) 1 d . . P A 1
H16A H 0.079686 0.045667 0.105522 0.072 Uiso 0.865(3) 1 calc R U P A 1
H16B H 0.132437 0.103542 0.067826 0.072 Uiso 0.865(3) 1 calc R U P A 1
H16C H 0.017778 0.095247 0.063618 0.072 Uiso 0.865(3) 1 calc R U P A 1
C16A C 0.0413(11) 0.1107(9) 0.1466(8) 0.066(4) Uiso 0.135(3) 1 d D . P A 2
H16D H 0.040026 0.120243 0.187718 0.099 Uiso 0.135(3) 1 calc R U P A 2
H16E H 0.055559 0.052281 0.133894 0.099 Uiso 0.135(3) 1 calc R U P A 2
H16F H -0.024586 0.107661 0.119922 0.099 Uiso 0.135(3) 1 calc R U P A 2
C17 C 0.13191(14) 0.27376(16) 0.11936(10) 0.0513(6) Uani 0.865(3) 1 d . . P A 1
H17A H 0.066115 0.268370 0.091515 0.077 Uiso 0.865(3) 1 calc R U P A 1
H17B H 0.181635 0.276525 0.098277 0.077 Uiso 0.865(3) 1 calc R U P A 1
H17C H 0.154195 0.330575 0.152491 0.077 Uiso 0.865(3) 1 calc R U P A 1
C17A C 0.1240(11) 0.2024(10) 0.0830(4) 0.050(3) Uiso 0.135(3) 1 d D . P A 2
H17D H 0.132159 0.146952 0.059435 0.075 Uiso 0.135(3) 1 calc R U P A 2
H17E H 0.180608 0.257092 0.088515 0.075 Uiso 0.135(3) 1 calc R U P A 2
H17F H 0.060246 0.211137 0.061885 0.075 Uiso 0.135(3) 1 calc R U P A 2
C18 C 0.48839(9) 0.22648(10) 0.12185(5) 0.0260(2) Uani 1 1 d . . . . .
H18A H 0.429110 0.182266 0.089445 0.039 Uiso 1 1 calc R U . . .
H18B H 0.549821 0.225004 0.111955 0.039 Uiso 1 1 calc R U . . .
H18C H 0.482488 0.289338 0.126802 0.039 Uiso 1 1 calc R U . . .
C19 C 0.49752(11) 0.09870(9) 0.17019(6) 0.0299(3) Uani 1 1 d . . . . .
H19A H 0.501713 0.080588 0.207270 0.045 Uiso 1 1 calc R U . . .
H19B H 0.556929 0.094323 0.158688 0.045 Uiso 1 1 calc R U . . .
H19C H 0.435994 0.057015 0.138253 0.045 Uiso 1 1 calc R U . . .
C20 C 0.86330(10) 0.41602(11) 0.27203(6) 0.0336(3) Uani 1 1 d . . . . .
C21 C 0.8914(6) 0.5125(5) 0.3036(4) 0.061(2) Uani 0.279(4) 1 d . . P B 2
H21A H 0.898004 0.518674 0.345786 0.092 Uiso 0.279(4) 1 calc R U P B 2
H21B H 0.839234 0.538939 0.285908 0.092 Uiso 0.279(4) 1 calc R U P B 2
H21C H 0.956231 0.545925 0.300635 0.092 Uiso 0.279(4) 1 calc R U P B 2
C21A C 0.84274(19) 0.4795(2) 0.22980(12) 0.0546(8) Uani 0.721(4) 1 d . . P B 1
H21D H 0.815022 0.525787 0.247601 0.082 Uiso 0.721(4) 1 calc R U P B 1
H21E H 0.794093 0.441071 0.190708 0.082 Uiso 0.721(4) 1 calc R U P B 1
H21F H 0.906276 0.511268 0.224708 0.082 Uiso 0.721(4) 1 calc R U P B 1
C22 C 0.8638(5) 0.3989(7) 0.2088(3) 0.066(3) Uani 0.279(4) 1 d . . P B 2
H22A H 0.930261 0.433306 0.208336 0.099 Uiso 0.279(4) 1 calc R U P B 2
H22B H 0.811525 0.419951 0.185294 0.099 Uiso 0.279(4) 1 calc R U P B 2
H22C H 0.850125 0.332184 0.191333 0.099 Uiso 0.279(4) 1 calc R U P B 2
C22A C 0.90645(18) 0.3462(2) 0.24423(14) 0.0586(8) Uani 0.721(4) 1 d . . P B 1
H22D H 0.969061 0.378851 0.238525 0.088 Uiso 0.721(4) 1 calc R U P B 1
H22E H 0.857376 0.307269 0.205384 0.088 Uiso 0.721(4) 1 calc R U P B 1
H22F H 0.921087 0.306927 0.270621 0.088 Uiso 0.721(4) 1 calc R U P B 1
C23 C 0.9480(4) 0.3717(6) 0.3042(4) 0.055(2) Uani 0.279(4) 1 d . . P B 2
H23A H 1.011243 0.396525 0.296560 0.083 Uiso 0.279(4) 1 calc R U P B 2
H23B H 0.923324 0.303809 0.287897 0.083 Uiso 0.279(4) 1 calc R U P B 2
H23C H 0.960128 0.388177 0.347457 0.083 Uiso 0.279(4) 1 calc R U P B 2
C23A C 0.94014(18) 0.4813(2) 0.33100(11) 0.0517(8) Uani 0.721(4) 1 d . . P B 1
H23D H 0.959778 0.444958 0.358509 0.078 Uiso 0.721(4) 1 calc R U P B 1
H23E H 0.909891 0.525285 0.348851 0.078 Uiso 0.721(4) 1 calc R U P B 1
H23F H 1.000120 0.515784 0.323533 0.078 Uiso 0.721(4) 1 calc R U P B 1
C24 C 0.34310(10) 0.11338(9) 0.43849(5) 0.0254(2) Uani 1 1 d . . . . .
H24 H 0.401270 0.169618 0.464138 0.031 Uiso 1 1 calc R U . . .
C25 C 0.38799(12) 0.03584(12) 0.42052(7) 0.0384(3) Uani 1 1 d . . . . .
H25A H 0.333116 -0.022560 0.398946 0.058 Uiso 1 1 calc R U . . .
H25B H 0.432150 0.028055 0.456548 0.058 Uiso 1 1 calc R U . . .
H25C H 0.427395 0.052475 0.394595 0.058 Uiso 1 1 calc R U . . .
C26 C 0.27959(12) 0.08531(11) 0.47801(6) 0.0348(3) Uani 1 1 d . . . . .
H26A H 0.258815 0.137987 0.494526 0.052 Uiso 1 1 calc R U . . .
H26B H 0.320131 0.067616 0.510823 0.052 Uiso 1 1 calc R U . . .
H26C H 0.219382 0.032438 0.453840 0.052 Uiso 1 1 calc R U . . .
C27 C 0.18532(9) 0.03907(9) 0.30812(6) 0.0255(2) Uani 1 1 d . . . . .
H27 H 0.140938 0.062446 0.279234 0.031 Uiso 1 1 calc R U . . .
C28 C 0.23683(12) -0.01514(10) 0.27169(7) 0.0364(3) Uani 1 1 d . . . . .
H28A H 0.282922 0.028101 0.258796 0.055 Uiso 1 1 calc R U . . .
H28B H 0.185162 -0.061919 0.236460 0.055 Uiso 1 1 calc R U . . .
H28C H 0.275166 -0.046069 0.296653 0.055 Uiso 1 1 calc R U . . .
C29 C 0.11392(11) -0.02862(10) 0.32860(7) 0.0362(3) Uani 1 1 d . . . . .
H29A H 0.153321 -0.056058 0.355783 0.054 Uiso 1 1 calc R U . . .
H29B H 0.065075 -0.078088 0.293650 0.054 Uiso 1 1 calc R U . . .
H29C H 0.077689 0.004980 0.349469 0.054 Uiso 1 1 calc R U . . .
C30 C 0.19324(10) 0.21328(9) 0.40036(6) 0.0266(3) Uani 1 1 d . . . . .
H30 H 0.152556 0.171579 0.418098 0.032 Uiso 1 1 calc R U . . .
C31 C 0.11739(11) 0.24099(12) 0.35541(7) 0.0370(3) Uani 1 1 d . . . . .
H31A H 0.153970 0.286838 0.339484 0.055 Uiso 1 1 calc R U . . .
H31B H 0.075828 0.268131 0.375423 0.055 Uiso 1 1 calc R U . . .
H31C H 0.073737 0.185775 0.322511 0.055 Uiso 1 1 calc R U . . .
C32 C 0.26140(12) 0.29930(10) 0.45207(6) 0.0361(3) Uani 1 1 d . . . . .
H32A H 0.308135 0.280873 0.481593 0.054 Uiso 1 1 calc R U . . .
H32B H 0.219534 0.327668 0.471115 0.054 Uiso 1 1 calc R U . . .
H32C H 0.300130 0.344380 0.436584 0.054 Uiso 1 1 calc R U . . .
C33 C 0.69122(10) 0.23393(10) 0.50172(6) 0.0281(3) Uani 1 1 d . . . . .
H33 H 0.628768 0.249992 0.503758 0.034 Uiso 1 1 calc R U . . .
C34 C 0.75673(14) 0.25047(13) 0.56677(7) 0.0469(4) Uani 1 1 d . . . . .
H34A H 0.816142 0.229994 0.567150 0.070 Uiso 1 1 calc R U . . .
H34B H 0.717046 0.215050 0.586839 0.070 Uiso 1 1 calc R U . . .
H34C H 0.778771 0.316937 0.587803 0.070 Uiso 1 1 calc R U . . .
C35 C 0.65641(14) 0.12979(11) 0.46954(7) 0.0452(4) Uani 1 1 d . . . . .
H35A H 0.614950 0.118696 0.427895 0.068 Uiso 1 1 calc R U . . .
H35B H 0.616309 0.095144 0.489749 0.068 Uiso 1 1 calc R U . . .
H35C H 0.715683 0.108880 0.470364 0.068 Uiso 1 1 calc R U . . .
C36 C 0.84760(10) 0.26393(10) 0.43178(6) 0.0282(3) Uani 1 1 d . . . . .
H36 H 0.884468 0.314496 0.417912 0.034 Uiso 1 1 calc R U . . .
C37 C 0.80746(12) 0.17577(11) 0.37876(7) 0.0398(3) Uani 1 1 d . . . . .
H37A H 0.863635 0.164824 0.365789 0.060 Uiso 1 1 calc R U . . .
H37B H 0.757074 0.183878 0.345554 0.060 Uiso 1 1 calc R U . . .
H37C H 0.776055 0.122351 0.391088 0.060 Uiso 1 1 calc R U . . .
C38 C 0.92782(11) 0.25208(12) 0.48374(7) 0.0406(3) Uani 1 1 d . . . . .
H38A H 0.897442 0.198374 0.496173 0.061 Uiso 1 1 calc R U . . .
H38B H 0.953006 0.308298 0.517572 0.061 Uiso 1 1 calc R U . . .
H38C H 0.984117 0.242008 0.470575 0.061 Uiso 1 1 calc R U . . .
C39 C 0.81658(10) 0.42819(9) 0.51117(6) 0.0285(3) Uani 1 1 d . . . . .
H39 H 0.870205 0.421374 0.544534 0.034 Uiso 1 1 calc R U . . .
C40 C 0.74420(13) 0.46471(11) 0.53900(7) 0.0427(4) Uani 1 1 d . . . . .
H40A H 0.694630 0.478812 0.508468 0.064 Uiso 1 1 calc R U . . .
H40B H 0.782920 0.521367 0.571909 0.064 Uiso 1 1 calc R U . . .
H40C H 0.708873 0.417261 0.554395 0.064 Uiso 1 1 calc R U . . .
C41 C 0.86915(11) 0.50240(10) 0.48631(7) 0.0341(3) Uani 1 1 d . . . . .
H41A H 0.916708 0.480552 0.469151 0.051 Uiso 1 1 calc R U . . .
H41B H 0.906052 0.560061 0.518682 0.051 Uiso 1 1 calc R U . . .
H41C H 0.818380 0.514156 0.455145 0.051 Uiso 1 1 calc R U . . .
C42 C 0.49096(9) 0.41206(8) 0.36812(5) 0.0203(2) Uani 1 1 d . . . . .
C43 C 0.39538(10) 0.42600(9) 0.35324(5) 0.0242(2) Uani 1 1 d . . . . .
H43 H 0.336731 0.372943 0.338477 0.029 Uiso 1 1 calc R U . . .
C44 C 0.38254(12) 0.51352(10) 0.35908(6) 0.0319(3) Uani 1 1 d . . . . .
H44 H 0.316415 0.519265 0.348129 0.038 Uiso 1 1 calc R U . . .
C45 C 0.46673(14) 0.59241(10) 0.38096(7) 0.0375(3) Uani 1 1 d . . . . .
H45 H 0.458844 0.652630 0.387620 0.045 Uiso 1 1 calc R U . . .
C46 C 0.56222(12) 0.58236(9) 0.39295(6) 0.0356(3) Uani 1 1 d . . . . .
H46 H 0.620187 0.635829 0.406029 0.043 Uiso 1 1 calc R U . . .
C47 C 0.57379(10) 0.49364(9) 0.38589(5) 0.0268(3) Uani 1 1 d . . . . .
H47 H 0.639997 0.488298 0.393361 0.032 Uiso 1 1 calc R U . . .
C48 C 0.43267(8) 0.79030(8) 0.20007(5) 0.0179(2) Uani 1 1 d . . . . .
C49 C 0.35876(8) 0.73034(8) 0.14797(5) 0.0183(2) Uani 1 1 d . . . . .
C50 C 0.26918(9) 0.68214(8) 0.15599(5) 0.0211(2) Uani 1 1 d . . . . .
H50 H 0.216237 0.638872 0.122166 0.025 Uiso 1 1 calc R U . . .
C51 C 0.25533(9) 0.69564(8) 0.21194(5) 0.0204(2) Uani 1 1 d . . . . .
C52 C 0.33391(9) 0.75823(8) 0.26254(5) 0.0203(2) Uani 1 1 d . . . . .
H52 H 0.325085 0.767647 0.300701 0.024 Uiso 1 1 calc R U . . .
C53 C 0.42492(8) 0.80668(8) 0.25704(5) 0.0187(2) Uani 1 1 d . . . . .
C54 C 0.51884(9) 0.87449(8) 0.30757(5) 0.0207(2) Uani 1 1 d . . . . .
C55 C 0.60830(9) 0.84663(8) 0.29516(5) 0.0203(2) Uani 1 1 d . . . . .
C56 C 0.69041(9) 0.83704(9) 0.33681(5) 0.0233(2) Uani 1 1 d . . . . .
H56 H 0.695282 0.849714 0.377843 0.028 Uiso 1 1 calc R U . . .
C57 C 0.76608(9) 0.80874(9) 0.31854(5) 0.0237(2) Uani 1 1 d . . . . .
C58 C 0.75808(9) 0.79010(9) 0.25802(5) 0.0228(2) Uani 1 1 d . . . . .
H58 H 0.808889 0.770091 0.245925 0.027 Uiso 1 1 calc R U . . .
C59 C 0.67749(9) 0.79989(8) 0.21438(5) 0.0191(2) Uani 1 1 d . . . . .
C60 C 0.60603(8) 0.82812(8) 0.23607(5) 0.0189(2) Uani 1 1 d . . . . .
C61 C 0.15764(9) 0.64097(9) 0.21976(5) 0.0241(2) Uani 1 1 d . . . . .
C62 C 0.18324(12) 0.57776(11) 0.25926(7) 0.0378(3) Uani 1 1 d . . . . .
H62A H 0.232978 0.615781 0.298122 0.057 Uiso 1 1 calc R U . . .
H62B H 0.211494 0.533610 0.239667 0.057 Uiso 1 1 calc R U . . .
H62C H 0.121623 0.543473 0.265245 0.057 Uiso 1 1 calc R U . . .
C63 C 0.07797(10) 0.58120(11) 0.15993(6) 0.0347(3) Uani 1 1 d . . . . .
H63A H 0.015999 0.549960 0.166834 0.052 Uiso 1 1 calc R U . . .
H63B H 0.103780 0.534451 0.140727 0.052 Uiso 1 1 calc R U . . .
H63C H 0.063070 0.620871 0.133856 0.052 Uiso 1 1 calc R U . . .
C64 C 0.11254(10) 0.70920(11) 0.25109(6) 0.0328(3) Uani 1 1 d . . . . .
H64A H 0.099407 0.752381 0.227404 0.049 Uiso 1 1 calc R U . . .
H64B H 0.160538 0.744340 0.291041 0.049 Uiso 1 1 calc R U . . .
H64C H 0.048995 0.674264 0.254763 0.049 Uiso 1 1 calc R U . . .
C65 C 0.51359(10) 0.87096(9) 0.36962(5) 0.0246(2) Uani 1 1 d . . . . .
H65A H 0.573095 0.917841 0.400371 0.037 Uiso 1 1 calc R U . . .
H65B H 0.512237 0.809018 0.374298 0.037 Uiso 1 1 calc R U . . .
H65C H 0.452085 0.883741 0.373943 0.037 Uiso 1 1 calc R U . . .
C66 C 0.52911(10) 0.97403(9) 0.30190(6) 0.0275(3) Uani 1 1 d . . . . .
H66A H 0.470138 0.991279 0.307075 0.041 Uiso 1 1 calc R U . . .
H66B H 0.532932 0.976354 0.262227 0.041 Uiso 1 1 calc R U . . .
H66C H 0.590770 1.017669 0.332783 0.041 Uiso 1 1 calc R U . . .
C67 C 0.85525(9) 0.79949(11) 0.36605(6) 0.0304(3) Uani 1 1 d . . . . .
C68 C 0.81536(12) 0.72962(14) 0.39824(7) 0.0429(4) Uani 1 1 d . . . . .
H68A H 0.777120 0.668995 0.368965 0.064 Uiso 1 1 calc R U . . .
H68B H 0.771046 0.752053 0.418129 0.064 Uiso 1 1 calc R U . . .
H68C H 0.872490 0.723281 0.428134 0.064 Uiso 1 1 calc R U . . .
C69 C 0.92894(10) 0.76452(12) 0.33859(7) 0.0367(3) Uani 1 1 d . . . . .
H69A H 0.984643 0.760006 0.370387 0.055 Uiso 1 1 calc R U . . .
H69B H 0.956108 0.808212 0.318045 0.055 Uiso 1 1 calc R U . . .
H69C H 0.893034 0.703064 0.309817 0.055 Uiso 1 1 calc R U . . .
C70 C 0.91337(11) 0.89484(14) 0.41173(7) 0.0450(4) Uani 1 1 d . . . . .
H70A H 0.971085 0.889594 0.441765 0.067 Uiso 1 1 calc R U . . .
H70B H 0.868321 0.916155 0.431474 0.067 Uiso 1 1 calc R U . . .
H70C H 0.937822 0.939683 0.391137 0.067 Uiso 1 1 calc R U . . .
C71 C 0.37595(10) 0.80268(9) -0.00586(5) 0.0263(3) Uani 1 1 d . . . . .
H71 H 0.413468 0.762904 -0.022169 0.032 Uiso 1 1 calc R U . . .
C72 C 0.31074(13) 0.82422(13) -0.05963(7) 0.0413(4) Uani 1 1 d . . . . .
H72A H 0.261545 0.766173 -0.087580 0.062 Uiso 1 1 calc R U . . .
H72B H 0.354213 0.854356 -0.079934 0.062 Uiso 1 1 calc R U . . .
H72C H 0.274809 0.865886 -0.045718 0.062 Uiso 1 1 calc R U . . .
C73 C 0.45622(12) 0.89239(11) 0.03637(7) 0.0393(3) Uani 1 1 d . . . . .
H73A H 0.423252 0.938330 0.048015 0.059 Uiso 1 1 calc R U . . .
H73B H 0.502664 0.917125 0.015982 0.059 Uiso 1 1 calc R U . . .
H73C H 0.494224 0.879252 0.072192 0.059 Uiso 1 1 calc R U . . .
C74 C 0.20580(10) 0.78779(10) 0.05525(6) 0.0286(3) Uani 1 1 d . . . . .
H74 H 0.176675 0.749790 0.079275 0.034 Uiso 1 1 calc R U . . .
C75 C 0.25482(13) 0.88702(11) 0.09676(7) 0.0414(3) Uani 1 1 d . . . . .
H75A H 0.313608 0.889088 0.129299 0.062 Uiso 1 1 calc R U . . .
H75B H 0.205629 0.906221 0.113589 0.062 Uiso 1 1 calc R U . . .
H75C H 0.276610 0.929328 0.073991 0.062 Uiso 1 1 calc R U . . .
C76 C 0.11520(12) 0.78450(15) 0.00335(7) 0.0481(4) Uani 1 1 d . . . . .
H76A H 0.138631 0.824837 -0.020112 0.072 Uiso 1 1 calc R U . . .
H76B H 0.066407 0.806125 0.019365 0.072 Uiso 1 1 calc R U . . .
H76C H 0.082678 0.720438 -0.022369 0.072 Uiso 1 1 calc R U . . .
C77 C 0.22111(11) 0.61597(10) -0.02653(6) 0.0326(3) Uani 1 1 d . . . . .
H77 H 0.181078 0.630734 -0.062101 0.039 Uiso 1 1 calc R U . . .
C78 C 0.14490(13) 0.55246(12) -0.00640(7) 0.0466(4) Uani 1 1 d . . . . .
H78A H 0.104947 0.496227 -0.039409 0.070 Uiso 1 1 calc R U . . .
H78B H 0.099708 0.585505 0.005113 0.070 Uiso 1 1 calc R U . . .
H78C H 0.181337 0.535064 0.027949 0.070 Uiso 1 1 calc R U . . .
C79 C 0.28715(14) 0.56184(12) -0.04803(8) 0.0463(4) Uani 1 1 d . . . . .
H79A H 0.323637 0.541540 -0.015164 0.069 Uiso 1 1 calc R U . . .
H79B H 0.335882 0.602033 -0.061070 0.069 Uiso 1 1 calc R U . . .
H79C H 0.244212 0.507299 -0.081612 0.069 Uiso 1 1 calc R U . . .
C80 C 0.70698(9) 0.82474(9) 0.04682(5) 0.0247(2) Uani 1 1 d . . . . .
H80 H 0.634111 0.821486 0.037079 0.030 Uiso 1 1 calc R U . . .
C81 C 0.70922(11) 0.73333(11) 0.00855(6) 0.0329(3) Uani 1 1 d . . . . .
H81A H 0.779447 0.736731 0.012161 0.049 Uiso 1 1 calc R U . . .
H81B H 0.670514 0.723601 -0.033445 0.049 Uiso 1 1 calc R U . . .
H81C H 0.679142 0.681377 0.022526 0.049 Uiso 1 1 calc R U . . .
C82 C 0.75864(12) 0.90747(11) 0.02728(6) 0.0363(3) Uani 1 1 d . . . . .
H82A H 0.749215 0.964350 0.048191 0.054 Uiso 1 1 calc R U . . .
H82B H 0.728454 0.895742 -0.016034 0.054 Uiso 1 1 calc R U . . .
H82C H 0.831134 0.914991 0.037248 0.054 Uiso 1 1 calc R U . . .
C83 C 0.80064(9) 0.97053(9) 0.16994(5) 0.0250(2) Uani 1 1 d . . . . .
H83 H 0.842495 1.001294 0.147979 0.030 Uiso 1 1 calc R U . . .
C84 C 0.86784(12) 1.00249(10) 0.23589(6) 0.0372(3) Uani 1 1 d . . . . .
H84A H 0.829144 0.976872 0.259973 0.056 Uiso 1 1 calc R U . . .
H84B H 0.890355 1.070624 0.250004 0.056 Uiso 1 1 calc R U . . .
H84C H 0.926930 0.980392 0.239808 0.056 Uiso 1 1 calc R U . . .
C85 C 0.71177(11) 1.01014(10) 0.16372(7) 0.0338(3) Uani 1 1 d . . . . .
H85A H 0.671622 0.994159 0.121308 0.051 Uiso 1 1 calc R U . . .
H85B H 0.737744 1.077985 0.180244 0.051 Uiso 1 1 calc R U . . .
H85C H 0.669117 0.983623 0.185623 0.051 Uiso 1 1 calc R U . . .
C86 C 0.87394(9) 0.80082(9) 0.15154(6) 0.0253(2) Uani 1 1 d . . . . .
H86 H 0.902857 0.822779 0.196231 0.030 Uiso 1 1 calc R U . . .
C87 C 0.85163(11) 0.69504(10) 0.13490(7) 0.0335(3) Uani 1 1 d . . . . .
H87A H 0.794135 0.666630 0.146762 0.050 Uiso 1 1 calc R U . . .
H87B H 0.911276 0.679917 0.155725 0.050 Uiso 1 1 calc R U . . .
H87C H 0.835215 0.670861 0.091545 0.050 Uiso 1 1 calc R U . . .
C88 C 0.95782(10) 0.84691(12) 0.12865(7) 0.0376(3) Uani 1 1 d . . . . .
H88A H 0.934115 0.826682 0.084779 0.056 Uiso 1 1 calc R U . . .
H88B H 1.018095 0.828688 0.144081 0.056 Uiso 1 1 calc R U . . .
H88C H 0.974687 0.914728 0.142503 0.056 Uiso 1 1 calc R U . . .
C89 C 0.50329(9) 0.59546(8) 0.13917(5) 0.0227(2) Uani 1 1 d . . . . .
C90 C 0.58543(11) 0.57277(10) 0.17232(7) 0.0319(3) Uani 1 1 d . . . . .
H90 H 0.652025 0.609100 0.177289 0.038 Uiso 1 1 calc R U . . .
C91 C 0.57372(14) 0.49912(11) 0.19838(8) 0.0424(4) Uani 1 1 d . . . . .
H91 H 0.631551 0.487344 0.221300 0.051 Uiso 1 1 calc R U . . .
C92 C 0.47769(15) 0.44360(10) 0.19061(8) 0.0442(4) Uani 1 1 d . . . . .
H92 H 0.469002 0.394824 0.209267 0.053 Uiso 1 1 calc R U . . .
C93 C 0.39457(13) 0.45973(10) 0.15550(8) 0.0430(4) Uani 1 1 d . . . . .
H93 H 0.328422 0.420203 0.148502 0.052 Uiso 1 1 calc R U . . .
C94 C 0.40738(11) 0.53396(9) 0.13023(6) 0.0311(3) Uani 1 1 d . . . . .
H94 H 0.349022 0.543386 0.106016 0.037 Uiso 1 1 calc R U . . .

loop_
_atom_site_aniso_label
_atom_site_aniso_U_11
_atom_site_aniso_U_22
_atom_site_aniso_U_33
_atom_site_aniso_U_23
_atom_site_aniso_U_13
_atom_site_aniso_U_12
K1 0.0312(2) 0.0378(2) 0.02119(17) 0.00720(15) 0.01065(15) 0.01060(16)
K2 0.1205(4) 0.0428(2) 0.03981(18) 0.02209(15) 0.0448(2) 0.0420(2)
K3 0.0454(3) 0.0380(3) 0.0740(4) -0.0120(2) 0.0155(3) 0.0153(2)
Si1 0.01757(14) 0.01926(14) 0.01657(13) 0.00621(11) 0.00724(11) 0.00459(11)
Si2 0.01824(14) 0.02292(15) 0.01554(13) 0.00508(11) 0.00162(11) 0.00633(12)
Si3 0.01972(15) 0.02535(16) 0.01388(13) 0.00468(11) 0.00265(11) 0.00683(12)
Si4 0.01650(14) 0.02149(15) 0.01696(14) 0.00567(11) 0.00634(11) 0.00429(11)
Al1 0.01583(15) 0.01957(16) 0.01498(14) 0.00593(12) 0.00453(12) 0.00473(12)
Al2 0.01615(15) 0.02015(16) 0.01613(15) 0.00566(12) 0.00520(12) 0.00449(12)
O1 0.0153(4) 0.0231(4) 0.0153(3) 0.0084(3) 0.0046(3) 0.0053(3)
O2 0.0136(4) 0.0345(5) 0.0158(4) 0.0101(3) 0.0039(3) 0.0051(3)
N1 0.0175(4) 0.0214(5) 0.0145(4) 0.0058(3) 0.0046(3) 0.0037(4)
N2 0.0166(4) 0.0270(5) 0.0161(4) 0.0080(4) 0.0052(3) 0.0066(4)
N3 0.0170(4) 0.0242(5) 0.0141(4) 0.0048(4) 0.0047(3) 0.0053(4)
N4 0.0173(4) 0.0226(5) 0.0148(4) 0.0061(4) 0.0053(3) 0.0050(4)
C1 0.0150(5) 0.0186(5) 0.0162(5) 0.0056(4) 0.0025(4) 0.0041(4)
C2 0.0186(5) 0.0182(5) 0.0159(5) 0.0053(4) 0.0052(4) 0.0032(4)
C3 0.0173(5) 0.0277(6) 0.0207(5) 0.0082(4) 0.0071(4) 0.0058(4)
C4 0.0187(5) 0.0312(6) 0.0201(5) 0.0100(5) 0.0040(4) 0.0065(5)
C5 0.0208(6) 0.0307(6) 0.0152(5) 0.0085(4) 0.0046(4) 0.0064(5)
C6 0.0184(5) 0.0197(5) 0.0169(5) 0.0052(4) 0.0059(4) 0.0045(4)
C7 0.0194(5) 0.0235(6) 0.0167(5) 0.0059(4) 0.0069(4) 0.0074(4)
C8 0.0187(5) 0.0218(5) 0.0184(5) 0.0073(4) 0.0063(4) 0.0086(4)
C9 0.0219(6) 0.0297(6) 0.0195(5) 0.0103(5) 0.0098(4) 0.0086(5)
C10 0.0187(6) 0.0310(6) 0.0251(6) 0.0109(5) 0.0088(5) 0.0054(5)
C11 0.0168(5) 0.0321(6) 0.0219(5) 0.0082(5) 0.0046(4) 0.0053(5)
C12 0.0185(5) 0.0243(5) 0.0180(5) 0.0084(4) 0.0061(4) 0.0084(4)
C13 0.0155(5) 0.0209(5) 0.0201(5) 0.0084(4) 0.0075(4) 0.0066(4)
C14 0.0176(6) 0.0525(9) 0.0255(6) 0.0174(6) 0.0035(5) 0.0091(6)
C15 0.0186(8) 0.0949(17) 0.0358(9) 0.0267(10) 0.0064(7) 0.0185(9)
C16 0.0255(8) 0.0637(13) 0.0341(9) 0.0017(8) -0.0028(7) 0.0021(8)
C17 0.0250(8) 0.0660(14) 0.0611(13) 0.0395(11) -0.0020(8) 0.0108(8)
C18 0.0243(6) 0.0383(7) 0.0169(5) 0.0087(5) 0.0087(4) 0.0098(5)
C19 0.0343(7) 0.0247(6) 0.0312(6) 0.0040(5) 0.0121(5) 0.0116(5)
C20 0.0204(6) 0.0467(8) 0.0305(7) 0.0120(6) 0.0107(5) 0.0008(6)
C21 0.042(4) 0.045(4) 0.092(6) 0.014(4) 0.034(4) -0.007(3)
C21A 0.0357(12) 0.0680(18) 0.0553(15) 0.0356(14) 0.0148(11) -0.0069(11)
C22 0.033(3) 0.114(7) 0.041(3) 0.032(4) 0.017(3) -0.012(4)
C22A 0.0296(12) 0.0694(18) 0.0751(19) 0.0057(14) 0.0302(12) 0.0100(11)
C23 0.025(3) 0.085(5) 0.079(5) 0.048(4) 0.030(3) 0.023(3)
C23A 0.0258(11) 0.0725(18) 0.0370(12) 0.0096(11) 0.0106(9) -0.0153(11)
C24 0.0262(6) 0.0297(6) 0.0218(5) 0.0119(5) 0.0082(5) 0.0070(5)
C25 0.0410(8) 0.0500(9) 0.0419(8) 0.0274(7) 0.0191(7) 0.0274(7)
C26 0.0417(8) 0.0459(8) 0.0264(6) 0.0211(6) 0.0166(6) 0.0152(6)
C27 0.0234(6) 0.0228(6) 0.0249(6) 0.0060(5) 0.0055(5) 0.0006(5)
C28 0.0428(8) 0.0250(6) 0.0333(7) -0.0011(5) 0.0136(6) 0.0027(6)
C29 0.0279(7) 0.0323(7) 0.0404(7) 0.0125(6) 0.0083(6) -0.0037(5)
C30 0.0267(6) 0.0302(6) 0.0295(6) 0.0103(5) 0.0156(5) 0.0118(5)
C31 0.0317(7) 0.0466(8) 0.0411(8) 0.0141(6) 0.0154(6) 0.0219(6)
C32 0.0455(8) 0.0347(7) 0.0310(7) 0.0032(6) 0.0165(6) 0.0179(6)
C33 0.0280(6) 0.0338(7) 0.0214(6) 0.0121(5) 0.0041(5) 0.0083(5)
C34 0.0519(10) 0.0571(10) 0.0241(7) 0.0211(7) 0.0023(6) 0.0069(8)
C35 0.0533(10) 0.0331(8) 0.0415(8) 0.0156(6) 0.0104(7) 0.0011(7)
C36 0.0219(6) 0.0337(7) 0.0284(6) 0.0080(5) 0.0043(5) 0.0126(5)
C37 0.0365(8) 0.0432(8) 0.0382(8) 0.0016(6) 0.0093(6) 0.0207(7)
C38 0.0271(7) 0.0530(9) 0.0425(8) 0.0165(7) 0.0029(6) 0.0210(7)
C39 0.0262(6) 0.0281(6) 0.0234(6) 0.0025(5) 0.0010(5) 0.0063(5)
C40 0.0503(9) 0.0319(7) 0.0422(8) -0.0019(6) 0.0231(7) 0.0074(7)
C41 0.0253(6) 0.0295(7) 0.0378(7) 0.0029(6) 0.0055(5) 0.0017(5)
C42 0.0226(5) 0.0222(5) 0.0167(5) 0.0070(4) 0.0068(4) 0.0062(4)
C43 0.0256(6) 0.0272(6) 0.0221(5) 0.0096(5) 0.0081(5) 0.0100(5)
C44 0.0429(8) 0.0365(7) 0.0306(6) 0.0189(6) 0.0180(6) 0.0235(6)
C45 0.0646(10) 0.0263(7) 0.0356(7) 0.0170(6) 0.0268(7) 0.0208(7)
C46 0.0495(9) 0.0219(6) 0.0323(7) 0.0091(5) 0.0174(6) -0.0003(6)
C47 0.0278(6) 0.0271(6) 0.0237(6) 0.0087(5) 0.0095(5) 0.0028(5)
C48 0.0144(5) 0.0230(5) 0.0183(5) 0.0081(4) 0.0064(4) 0.0064(4)
C49 0.0184(5) 0.0221(5) 0.0161(5) 0.0072(4) 0.0054(4) 0.0081(4)
C50 0.0173(5) 0.0244(6) 0.0189(5) 0.0056(4) 0.0045(4) 0.0039(4)
C51 0.0175(5) 0.0243(6) 0.0215(5) 0.0087(4) 0.0073(4) 0.0075(4)
C52 0.0201(5) 0.0265(6) 0.0168(5) 0.0072(4) 0.0080(4) 0.0086(5)
C53 0.0181(5) 0.0221(5) 0.0167(5) 0.0059(4) 0.0049(4) 0.0081(4)
C54 0.0191(5) 0.0252(6) 0.0158(5) 0.0045(4) 0.0045(4) 0.0057(4)
C55 0.0173(5) 0.0241(6) 0.0166(5) 0.0047(4) 0.0044(4) 0.0033(4)
C56 0.0198(5) 0.0320(6) 0.0149(5) 0.0071(4) 0.0036(4) 0.0046(5)
C57 0.0171(5) 0.0319(6) 0.0207(5) 0.0115(5) 0.0035(4) 0.0046(5)
C58 0.0185(5) 0.0300(6) 0.0216(5) 0.0102(5) 0.0067(4) 0.0079(5)
C59 0.0181(5) 0.0211(5) 0.0165(5) 0.0062(4) 0.0053(4) 0.0030(4)
C60 0.0149(5) 0.0231(5) 0.0158(5) 0.0065(4) 0.0021(4) 0.0030(4)
C61 0.0187(5) 0.0297(6) 0.0252(6) 0.0100(5) 0.0093(5) 0.0057(5)
C62 0.0334(7) 0.0410(8) 0.0467(8) 0.0264(7) 0.0169(6) 0.0096(6)
C63 0.0226(6) 0.0414(8) 0.0321(7) 0.0056(6) 0.0106(5) -0.0025(6)
C64 0.0231(6) 0.0411(8) 0.0366(7) 0.0089(6) 0.0152(5) 0.0096(6)
C65 0.0261(6) 0.0309(6) 0.0157(5) 0.0044(4) 0.0069(4) 0.0085(5)
C66 0.0309(6) 0.0254(6) 0.0243(6) 0.0053(5) 0.0088(5) 0.0071(5)
C67 0.0180(6) 0.0514(8) 0.0236(6) 0.0185(6) 0.0049(5) 0.0097(5)
C68 0.0285(7) 0.0733(11) 0.0414(8) 0.0396(8) 0.0131(6) 0.0203(7)
C69 0.0227(6) 0.0605(10) 0.0350(7) 0.0256(7) 0.0093(5) 0.0176(6)
C70 0.0238(7) 0.0676(11) 0.0295(7) 0.0071(7) -0.0016(5) 0.0060(7)
C71 0.0340(7) 0.0311(6) 0.0222(5) 0.0122(5) 0.0132(5) 0.0165(5)
C72 0.0539(9) 0.0597(10) 0.0322(7) 0.0294(7) 0.0221(7) 0.0338(8)
C73 0.0433(8) 0.0336(7) 0.0427(8) 0.0156(6) 0.0196(7) 0.0047(6)
C74 0.0240(6) 0.0413(7) 0.0247(6) 0.0129(5) 0.0072(5) 0.0156(5)
C75 0.0432(8) 0.0417(8) 0.0450(8) 0.0084(7) 0.0157(7) 0.0250(7)
C76 0.0334(8) 0.0831(13) 0.0378(8) 0.0233(8) 0.0086(6) 0.0343(9)
C77 0.0308(7) 0.0344(7) 0.0204(6) 0.0014(5) -0.0018(5) 0.0048(6)
C78 0.0394(8) 0.0408(8) 0.0366(8) -0.0005(7) 0.0011(7) -0.0067(7)
C79 0.0489(9) 0.0339(8) 0.0413(8) -0.0069(6) 0.0078(7) 0.0083(7)
C80 0.0232(6) 0.0318(6) 0.0192(5) 0.0086(5) 0.0082(4) 0.0062(5)
C81 0.0324(7) 0.0429(8) 0.0213(6) 0.0036(5) 0.0093(5) 0.0119(6)
C82 0.0374(7) 0.0449(8) 0.0245(6) 0.0167(6) 0.0114(6) 0.0024(6)
C83 0.0236(6) 0.0233(6) 0.0252(6) 0.0066(5) 0.0076(5) 0.0026(5)
C84 0.0381(8) 0.0291(7) 0.0302(7) 0.0007(5) 0.0004(6) 0.0032(6)
C85 0.0337(7) 0.0240(6) 0.0432(8) 0.0087(6) 0.0114(6) 0.0100(5)
C86 0.0182(5) 0.0316(6) 0.0262(6) 0.0082(5) 0.0081(5) 0.0068(5)
C87 0.0283(7) 0.0351(7) 0.0409(7) 0.0104(6) 0.0121(6) 0.0163(6)
C88 0.0208(6) 0.0531(9) 0.0434(8) 0.0187(7) 0.0151(6) 0.0101(6)
C89 0.0258(6) 0.0197(5) 0.0247(5) 0.0068(4) 0.0109(5) 0.0074(5)
C90 0.0314(7) 0.0268(6) 0.0428(7) 0.0141(6) 0.0137(6) 0.0132(5)
C91 0.0507(9) 0.0341(8) 0.0543(9) 0.0237(7) 0.0178(8) 0.0246(7)
C92 0.0670(11) 0.0241(7) 0.0576(10) 0.0217(7) 0.0337(9) 0.0199(7)
C93 0.0456(9) 0.0237(7) 0.0625(10) 0.0136(7) 0.0280(8) 0.0031(6)
C94 0.0291(7) 0.0229(6) 0.0385(7) 0.0066(5) 0.0121(6) 0.0033(5)

loop_
_atom_type_symbol
_atom_type_description
_atom_type_scat_dispersion_real
_atom_type_scat_dispersion_imag
_atom_type_scat_source
C C 0.0181 0.0091 'International Tables Vol C Tables 4.2.6.8 and 6.1.1.4'
H H 0.0000 0.0000 'International Tables Vol C Tables 4.2.6.8 and 6.1.1.4'
Al Al 0.2130 0.2455 'International Tables Vol C Tables 4.2.6.8 and 6.1.1.4'
K K 0.3868 1.0657 'International Tables Vol C Tables 4.2.6.8 and 6.1.1.4'
N N 0.0311 0.0180 'International Tables Vol C Tables 4.2.6.8 and 6.1.1.4'
O O 0.0492 0.0322 'International Tables Vol C Tables 4.2.6.8 and 6.1.1.4'
Si Si 0.2541 0.3302 'International Tables Vol C Tables 4.2.6.8 and 6.1.1.4'

loop_
_geom_angle_atom_site_label_1
_geom_angle_atom_site_label_2
_geom_angle_atom_site_label_3
_geom_angle
_geom_angle_site_symmetry_1
_geom_angle_site_symmetry_3
_geom_angle_publ_flag
H K1 H 180.0 . 2_666 ?
H K1 H32C 117.4(4) . 2_666 ?
H K1 H40A 118.1(4) . 2_666 ?
H32C K1 H 62.6 2_666 2_666 ?
H32C K1 H40A 124.4 2_666 2_666 ?
H40A K1 H 61.9 2_666 2_666 ?
C42 K1 H 126.0(3) . 2_666 ?
C42 K1 H 126.0(3) 2_666 . ?
C42 K1 H 54.0(3) 2_666 2_666 ?
C42 K1 H 54.0(3) . . ?
C42 K1 H32C 71.32(4) 2_666 2_666 ?
C42 K1 H32C 108.68(4) . 2_666 ?
C42 K1 H40A 73.60(4) 2_666 2_666 ?
C42 K1 H40A 106.40(4) . 2_666 ?
C42 K1 C42 180.0 2_666 . ?
C42 K1 C43 25.11(3) . . ?
C42 K1 C43 154.89(3) . 2_666 ?
C42 K1 C43 25.11(3) 2_666 2_666 ?
C42 K1 C43 154.89(3) 2_666 . ?
C42 K1 C44 136.44(3) 2_666 . ?
C42 K1 C44 136.44(3) . 2_666 ?
C42 K1 C44 43.56(3) 2_666 2_666 ?
C42 K1 C44 43.56(3) . . ?
C42 K1 C45 51.18(3) . . ?
C42 K1 C45 128.82(3) . 2_666 ?
C42 K1 C45 128.82(3) 2_666 . ?
C42 K1 C45 51.18(3) 2_666 2_666 ?
C42 K1 C46 44.55(3) 2_666 2_666 ?
C42 K1 C46 135.45(3) 2_666 . ?
C42 K1 C46 44.55(3) . . ?
C42 K1 C46 135.45(3) . 2_666 ?
C42 K1 C47 154.39(3) . 2_666 ?
C42 K1 C47 25.61(3) 2_666 2_666 ?
C42 K1 C47 154.39(3) 2_666 . ?
C42 K1 C47 25.61(3) . . ?
C43 K1 H 68.7(3) . . ?
C43 K1 H 68.7(3) 2_666 2_666 ?
C43 K1 H 111.3(3) . 2_666 ?
C43 K1 H 111.3(3) 2_666 . ?
C43 K1 H32C 123.21(13) . 2_666 ?
C43 K1 H32C 56.79(13) 2_666 2_666 ?
C43 K1 H40A 98.57(4) 2_666 2_666 ?
C43 K1 H40A 81.43(4) . 2_666 ?
C43 K1 C43 180.00(8) 2_666 . ?
C43 K1 C44 156.32(3) 2_666 . ?
C43 K1 C44 156.32(3) . 2_666 ?
C43 K1 C44 23.68(3) . . ?
C43 K1 C44 23.68(3) 2_666 2_666 ?
C43 K1 C45 41.85(3) . . ?
C43 K1 C45 138.15(3) . 2_666 ?
C43 K1 C45 138.15(3) 2_666 . ?
C43 K1 C45 41.85(3) 2_666 2_666 ?
C43 K1 C46 130.84(3) 2_666 . ?
C43 K1 C46 49.16(3) 2_666 2_666 ?
C43 K1 C46 49.16(3) . . ?
C43 K1 C46 130.84(3) . 2_666 ?
C44 K1 H 87.6(3) 2_666 . ?
C44 K1 H 87.6(3) . 2_666 ?
C44 K1 H 92.4(3) . . ?
C44 K1 H 92.4(3) 2_666 2_666 ?
C44 K1 H32C 111.9(2) . 2_666 ?
C44 K1 H32C 68.1(2) 2_666 2_666 ?
C44 K1 H40A 69.80(13) . 2_666 ?
C44 K1 H40A 110.20(13) 2_666 2_666 ?
C44 K1 C44 180.00(2) 2_666 . ?
C45 K1 H 105.2(3) 2_666 2_666 ?
C45 K1 H 74.8(3) . 2_666 ?
C45 K1 H 74.8(3) 2_666 . ?
C45 K1 H 105.2(3) . . ?
C45 K1 H32C 88.6(2) . 2_666 ?
C45 K1 H32C 91.4(2) 2_666 2_666 ?
C45 K1 H40A 81.3(2) . 2_666 ?
C45 K1 H40A 98.7(2) 2_666 2_666 ?
C45 K1 C44 23.30(4) . . ?
C45 K1 C44 23.30(4) 2_666 2_666 ?
C45 K1 C44 156.70(4) 2_666 . ?
C45 K1 C44 156.70(4) . 2_666 ?
C45 K1 C45 180.0 2_666 . ?
C46 K1 H 94.8(3) . . ?
C46 K1 H 85.2(3) 2_666 . ?
C46 K1 H 94.8(3) 2_666 2_666 ?
C46 K1 H 85.2(3) . 2_666 ?
C46 K1 H32C 74.39(15) . 2_666 ?
C46 K1 H32C 105.61(15) 2_666 2_666 ?
C46 K1 H40A 75.2(2) 2_666 2_666 ?
C46 K1 H40A 104.8(2) . 2_666 ?
C46 K1 C44 41.29(4) . . ?
C46 K1 C44 138.71(4) 2_666 . ?
C46 K1 C44 41.29(4) 2_666 2_666 ?
C46 K1 C44 138.71(4) . 2_666 ?
C46 K1 C45 23.58(4) . . ?
C46 K1 C45 156.42(4) . 2_666 ?
C46 K1 C45 156.42(4) 2_666 . ?
C46 K1 C45 23.58(4) 2_666 2_666 ?
C46 K1 C46 180.0 2_666 . ?
C47 K1 H 109.7(3) 2_666 . ?
C47 K1 H 109.7(3) . 2_666 ?
C47 K1 H 70.3(3) . . ?
C47 K1 H 70.3(3) 2_666 2_666 ?
C47 K1 H32C 96.34(6) 2_666 2_666 ?
C47 K1 H32C 83.66(6) . 2_666 ?
C47 K1 H40A 61.14(13) 2_666 2_666 ?
C47 K1 H40A 118.86(13) . 2_666 ?
C47 K1 C43 42.85(3) . . ?
C47 K1 C43 42.85(3) 2_666 2_666 ?
C47 K1 C43 137.15(3) . 2_666 ?
C47 K1 C43 137.14(3) 2_666 . ?
C47 K1 C44 49.06(3) 2_666 2_666 ?
C47 K1 C44 130.94(3) 2_666 . ?
C47 K1 C44 130.94(3) . 2_666 ?
C47 K1 C44 49.06(3) . . ?
C47 K1 C45 137.42(4) 2_666 . ?
C47 K1 C45 137.42(4) . 2_666 ?
C47 K1 C45 42.58(4) . . ?
C47 K1 C45 42.58(4) 2_666 2_666 ?
C47 K1 C46 155.30(4) . 2_666 ?
C47 K1 C46 155.30(4) 2_666 . ?
C47 K1 C46 24.70(4) 2_666 2_666 ?
C47 K1 C46 24.70(4) . . ?
C47 K1 C47 180.0 2_666 . ?
C45 K2 C46 24.87(4) . . ?
C45 K2 C48 132.32(4) . . ?
C45 K2 C52 92.45(4) . . ?
C45 K2 C53 107.64(4) . . ?
C45 K2 C55 108.73(4) . . ?
C45 K2 C89 157.85(4) . . ?
C45 K2 C90 137.94(4) . . ?
C45 K2 C91 112.98(4) . . ?
C45 K2 C92 102.57(4) . . ?
C45 K2 C93 113.60(4) . . ?
C45 K2 C94 138.39(4) . . ?
C48 K2 C46 146.82(3) . . ?
C52 K2 C46 114.43(4) . . ?
C52 K2 C48 42.50(3) . . ?
C53 K2 C46 123.07(3) . . ?
C53 K2 C48 24.93(3) . . ?
C53 K2 C52 25.30(3) . . ?
C53 K2 C55 46.07(3) . . ?
C53 K2 C89 93.12(3) . . ?
C53 K2 C90 113.32(3) . . ?
C53 K2 C91 139.28(4) . . ?
C53 K2 C92 142.70(4) . . ?
C53 K2 C93 118.46(4) . . ?
C53 K2 C94 96.81(4) . . ?
C55 K2 C46 104.40(3) . . ?
C55 K2 C48 50.25(3) . . ?
C55 K2 C52 69.58(3) . . ?
C89 K2 C46 141.51(4) . . ?
C89 K2 C48 68.18(3) . . ?
C89 K2 C52 103.96(3) . . ?
C89 K2 C55 91.11(3) . . ?
C89 K2 C93 46.98(4) . . ?
C89 K2 C94 26.41(3) . . ?
C90 K2 C46 116.12(4) . . ?
C90 K2 C48 89.37(3) . . ?
C90 K2 C52 129.22(3) . . ?
C90 K2 C55 93.37(4) . . ?
C90 K2 C89 26.42(3) . . ?
C90 K2 C91 26.33(4) . . ?
C90 K2 C92 46.11(4) . . ?
C90 K2 C93 52.98(4) . . ?
C90 K2 C94 45.21(4) . . ?
C91 K2 C46 94.50(4) . . ?
C91 K2 C48 114.69(4) . . ?
C91 K2 C52 149.26(4) . . ?
C91 K2 C55 114.64(4) . . ?
C91 K2 C89 47.27(4) . . ?
C91 K2 C93 45.42(5) . . ?
C91 K2 C94 53.21(4) . . ?
C92 K2 C46 93.14(4) . . ?
C92 K2 C48 120.02(4) . . ?
C92 K2 C52 134.94(5) . . ?
C92 K2 C55 139.25(4) . . ?
C92 K2 C89 55.29(4) . . ?
C92 K2 C91 25.99(5) . . ?
C92 K2 C93 25.82(5) . . ?
C92 K2 C94 45.97(4) . . ?
C93 K2 C46 113.09(4) . . ?
C93 K2 C48 99.04(4) . . ?
C93 K2 C52 109.54(4) . . ?
C93 K2 C55 137.64(4) . . ?
C94 K2 C46 138.42(4) . . ?
C94 K2 C48 74.56(3) . . ?
C94 K2 C52 96.37(4) . . ?
C94 K2 C55 112.47(3) . . ?
C94 K2 C93 26.06(4) . . ?
HA K3 HA 180.0 . 2_665 ?
HA K3 H79A 116.1(4) . 2_665 ?
H79A K3 HA 63.9 2_665 2_665 ?
N1 Si1 C24 108.75(5) . . ?
N1 Si1 C27 109.74(5) . . ?
N1 Si1 C30 114.89(5) . . ?
C24 Si1 C27 111.43(6) . . ?
C24 Si1 C30 103.99(6) . . ?
C30 Si1 C27 107.95(6) . . ?
N2 Si2 C33 107.82(5) . . ?
N2 Si2 C36 111.54(5) . . ?
N2 Si2 C39 113.58(6) . . ?
C33 Si2 C36 111.60(6) . . ?
C33 Si2 C39 105.73(6) . . ?
C39 Si2 C36 106.48(6) . . ?
N3 Si3 C71 108.14(5) . . ?
N3 Si3 C74 109.66(5) . . ?
N3 Si3 C77 113.19(6) . . ?
C71 Si3 C74 112.65(6) . . ?
C71 Si3 C77 106.26(6) . . ?
C74 Si3 C77 106.98(6) . . ?
N4 Si4 C80 108.25(5) . . ?
N4 Si4 C83 111.44(5) . . ?
N4 Si4 C86 112.16(5) . . ?
C80 Si4 C86 111.10(6) . . ?
C83 Si4 C80 107.77(6) . . ?
C83 Si4 C86 106.05(6) . . ?
K1 Al1 H 45.5(6) . . ?
O1 Al1 K1 155.94(3) . . ?
O1 Al1 H 158.5(6) . . ?
N1 Al1 K1 106.98(3) . . ?
N1 Al1 H 100.7(6) . . ?
N1 Al1 O1 75.66(4) . . ?
N1 Al1 N2 146.22(4) . . ?
N1 Al1 C42 99.99(5) . . ?
N2 Al1 K1 106.49(3) . . ?
N2 Al1 H 99.3(6) . . ?
N2 Al1 O1 75.72(4) . . ?
N2 Al1 C42 102.53(5) . . ?
C42 Al1 K1 55.44(3) . . ?
C42 Al1 H 101.0(6) . . ?
C42 Al1 O1 100.52(4) . . ?
N3 Al2 HA 101.6(6) . . ?
N3 Al2 C89 99.56(5) . . ?
N4 Al2 HA 104.4(7) . . ?
N4 Al2 N3 140.40(4) . . ?
N4 Al2 C89 101.04(5) . . ?
C89 Al2 HA 106.5(7) . . ?
C1 O1 Al1 106.48(6) . . ?
C1 O1 C13 114.76(8) . . ?
C13 O1 Al1 107.14(6) . . ?
C60 O2 C48 111.62(9) . . ?
Si1 N1 Al1 133.33(5) . . ?
C2 N1 Si1 117.93(8) . . ?
C2 N1 Al1 108.72(7) . . ?
Si2 N2 Al1 131.54(5) . . ?
C12 N2 Si2 118.98(8) . . ?
C12 N2 Al1 109.48(7) . . ?
Si3 N3 Al2 129.44(5) . . ?
C49 N3 Si3 118.32(8) . . ?
C49 N3 Al2 111.75(7) . . ?
Si4 N4 Al2 132.21(5) . . ?
C59 N4 Si4 115.09(8) . . ?
C59 N4 Al2 111.36(7) . . ?
C2 C1 O1 111.81(9) . . ?
C6 C1 O1 121.38(10) . . ?
C6 C1 C2 126.80(10) . . ?
C1 C2 N1 116.40(10) . . ?
C1 C2 C3 114.70(10) . . ?
C3 C2 N1 128.87(10) . . ?
C2 C3 H3 119.0 . . ?
C4 C3 C2 122.05(11) . . ?
C4 C3 H3 119.0 . . ?
C3 C4 C5 119.31(11) . . ?
C3 C4 C14 120.94(11) . . ?
C5 C4 C14 119.75(11) . . ?
C4 C5 H5 119.5 . . ?
C6 C5 C4 121.08(10) . . ?
C6 C5 H5 119.5 . . ?
C1 C6 C5 116.03(10) . . ?
C1 C6 C7 117.53(10) . . ?
C5 C6 C7 126.29(10) . . ?
C6 C7 C19 107.55(10) . . ?
C8 C7 C6 107.51(9) . . ?
C8 C7 C19 107.85(10) . . ?
C18 C7 C6 112.56(10) . . ?
C18 C7 C8 112.68(10) . . ?
C18 C7 C19 108.48(10) . . ?
C9 C8 C7 125.92(10) . . ?
C13 C8 C7 117.75(10) . . ?
C13 C8 C9 116.20(10) . . ?
C8 C9 H9 119.7 . . ?
C8 C9 C10 120.69(11) . . ?
C10 C9 H9 119.7 . . ?
C9 C10 C20 120.00(11) . . ?
C11 C10 C9 119.68(11) . . ?
C11 C10 C20 120.30(11) . . ?
C10 C11 H11 119.0 . . ?
C10 C11 C12 122.02(11) . . ?
C12 C11 H11 119.0 . . ?
C11 C12 N2 129.08(11) . . ?
C13 C12 N2 116.49(10) . . ?
C13 C12 C11 114.42(10) . . ?
O1 C13 C12 111.76(9) . . ?
C8 C13 O1 121.32(10) . . ?
C8 C13 C12 126.92(11) . . ?
C4 C14 C15A 103.9(7) . . ?
C4 C14 C16 108.86(13) . . ?
C15 C14 C4 113.24(11) . . ?
C15 C14 C16 105.82(14) . . ?
C16A C14 C4 110.2(7) . . ?
C16A C14 C15A 109.6(10) . . ?
C16A C14 C17A 119.1(9) . . ?
C17 C14 C4 109.74(12) . . ?
C17 C14 C15 110.30(16) . . ?
C17 C14 C16 108.73(15) . . ?
C17A C14 C4 113.4(6) . . ?
C17A C14 C15A 98.8(8) . . ?
C14 C15 H15A 109.5 . . ?
C14 C15 H15B 109.5 . . ?
C14 C15 H15C 109.5 . . ?
H15A C15 H15B 109.5 . . ?
H15A C15 H15C 109.5 . . ?
H15B C15 H15C 109.5 . . ?
C14 C15A H15D 109.5 . . ?
C14 C15A H15E 109.5 . . ?
C14 C15A H15F 109.5 . . ?
H15D C15A H15E 109.5 . . ?
H15D C15A H15F 109.5 . . ?
H15E C15A H15F 109.5 . . ?
C14 C16 H16A 109.5 . . ?
C14 C16 H16B 109.5 . . ?
C14 C16 H16C 109.5 . . ?
H16A C16 H16B 109.5 . . ?
H16A C16 H16C 109.5 . . ?
H16B C16 H16C 109.5 . . ?
C14 C16A H16D 109.5 . . ?
C14 C16A H16E 109.5 . . ?
C14 C16A H16F 109.5 . . ?
H16D C16A H16E 109.5 . . ?
H16D C16A H16F 109.5 . . ?
H16E C16A H16F 109.5 . . ?
C14 C17 H17A 109.5 . . ?
C14 C17 H17B 109.5 . . ?
C14 C17 H17C 109.5 . . ?
H17A C17 H17B 109.5 . . ?
H17A C17 H17C 109.5 . . ?
H17B C17 H17C 109.5 . . ?
C14 C17A H17D 109.5 . . ?
C14 C17A H17E 109.5 . . ?
C14 C17A H17F 109.5 . . ?
H17D C17A H17E 109.5 . . ?
H17D C17A H17F 109.5 . . ?
H17E C17A H17F 109.5 . . ?
C7 C18 H18A 109.5 . . ?
C7 C18 H18B 109.5 . . ?
C7 C18 H18C 109.5 . . ?
H18A C18 H18B 109.5 . . ?
H18A C18 H18C 109.5 . . ?
H18B C18 H18C 109.5 . . ?
C7 C19 H19A 109.5 . . ?
C7 C19 H19B 109.5 . . ?
C7 C19 H19C 109.5 . . ?
H19A C19 H19B 109.5 . . ?
H19A C19 H19C 109.5 . . ?
H19B C19 H19C 109.5 . . ?
C10 C20 C21A 109.41(13) . . ?
C10 C20 C23 106.3(2) . . ?
C21 C20 C10 109.0(3) . . ?
C21 C20 C22 114.1(5) . . ?
C21 C20 C23 108.9(5) . . ?
C22 C20 C10 114.2(3) . . ?
C22 C20 C23 104.0(5) . . ?
C22A C20 C10 108.88(15) . . ?
C22A C20 C21A 108.6(2) . . ?
C22A C20 C23A 110.82(19) . . ?
C23A C20 C10 113.38(13) . . ?
C23A C20 C21A 105.60(19) . . ?
C20 C21 H21A 109.5 . . ?
C20 C21 H21B 109.5 . . ?
C20 C21 H21C 109.5 . . ?
H21A C21 H21B 109.5 . . ?
H21A C21 H21C 109.5 . . ?
H21B C21 H21C 109.5 . . ?
C20 C21A H21D 109.5 . . ?
C20 C21A H21E 109.5 . . ?
C20 C21A H21F 109.5 . . ?
H21D C21A H21E 109.5 . . ?
H21D C21A H21F 109.5 . . ?
H21E C21A H21F 109.5 . . ?
C20 C22 H22A 109.5 . . ?
C20 C22 H22B 109.5 . . ?
C20 C22 H22C 109.5 . . ?
H22A C22 H22B 109.5 . . ?
H22A C22 H22C 109.5 . . ?
H22B C22 H22C 109.5 . . ?
C20 C22A H22D 109.5 . . ?
C20 C22A H22E 109.5 . . ?
C20 C22A H22F 109.5 . . ?
H22D C22A H22E 109.5 . . ?
H22D C22A H22F 109.5 . . ?
H22E C22A H22F 109.5 . . ?
C20 C23 H23A 109.5 . . ?
C20 C23 H23B 109.5 . . ?
C20 C23 H23C 109.5 . . ?
H23A C23 H23B 109.5 . . ?
H23A C23 H23C 109.5 . . ?
H23B C23 H23C 109.5 . . ?
C20 C23A H23D 109.5 . . ?
C20 C23A H23E 109.5 . . ?
C20 C23A H23F 109.5 . . ?
H23D C23A H23E 109.5 . . ?
H23D C23A H23F 109.5 . . ?
H23E C23A H23F 109.5 . . ?
Si1 C24 H24 106.9 . . ?
C25 C24 Si1 112.07(9) . . ?
C25 C24 H24 106.9 . . ?
C25 C24 C26 108.86(11) . . ?
C26 C24 Si1 114.87(9) . . ?
C26 C24 H24 106.9 . . ?
C24 C25 H25A 109.5 . . ?
C24 C25 H25B 109.5 . . ?
C24 C25 H25C 109.5 . . ?
H25A C25 H25B 109.5 . . ?
H25A C25 H25C 109.5 . . ?
H25B C25 H25C 109.5 . . ?
C24 C26 H26A 109.5 . . ?
C24 C26 H26B 109.5 . . ?
C24 C26 H26C 109.5 . . ?
H26A C26 H26B 109.5 . . ?
H26A C26 H26C 109.5 . . ?
H26B C26 H26C 109.5 . . ?
Si1 C27 H27 105.9 . . ?
C28 C27 Si1 115.59(9) . . ?
C28 C27 H27 105.9 . . ?
C29 C27 Si1 113.44(9) . . ?
C29 C27 H27 105.9 . . ?
C29 C27 C28 109.33(11) . . ?
C27 C28 H28A 109.5 . . ?
C27 C28 H28B 109.5 . . ?
C27 C28 H28C 109.5 . . ?
H28A C28 H28B 109.5 . . ?
H28A C28 H28C 109.5 . . ?
H28B C28 H28C 109.5 . . ?
C27 C29 H29A 109.5 . . ?
C27 C29 H29B 109.5 . . ?
C27 C29 H29C 109.5 . . ?
H29A C29 H29B 109.5 . . ?
H29A C29 H29C 109.5 . . ?
H29B C29 H29C 109.5 . . ?
Si1 C30 H30 106.2 . . ?
C31 C30 Si1 118.08(9) . . ?
C31 C30 H30 106.2 . . ?
C31 C30 C32 109.69(12) . . ?
C32 C30 Si1 109.79(9) . . ?
C32 C30 H30 106.2 . . ?
C30 C31 H31A 109.5 . . ?
C30 C31 H31B 109.5 . . ?
C30 C31 H31C 109.5 . . ?
H31A C31 H31B 109.5 . . ?
H31A C31 H31C 109.5 . . ?
H31B C31 H31C 109.5 . . ?
C30 C32 H32A 109.5 . . ?
C30 C32 H32B 109.5 . . ?
C30 C32 H32C 109.5 . . ?
H32A C32 H32B 109.5 . . ?
H32A C32 H32C 109.5 . . ?
H32B C32 H32C 109.5 . . ?
Si2 C33 H33 106.2 . . ?
C34 C33 Si2 116.69(10) . . ?
C34 C33 H33 106.2 . . ?
C35 C33 Si2 111.86(10) . . ?
C35 C33 H33 106.2 . . ?
C35 C33 C34 108.96(13) . . ?
C33 C34 H34A 109.5 . . ?
C33 C34 H34B 109.5 . . ?
C33 C34 H34C 109.5 . . ?
H34A C34 H34B 109.5 . . ?
H34A C34 H34C 109.5 . . ?
H34B C34 H34C 109.5 . . ?
C33 C35 H35A 109.5 . . ?
C33 C35 H35B 109.5 . . ?
C33 C35 H35C 109.5 . . ?
H35A C35 H35B 109.5 . . ?
H35A C35 H35C 109.5 . . ?
H35B C35 H35C 109.5 . . ?
Si2 C36 H36 105.9 . . ?
C37 C36 Si2 116.10(9) . . ?
C37 C36 H36 105.9 . . ?
C37 C36 C38 109.68(12) . . ?
C38 C36 Si2 112.57(10) . . ?
C38 C36 H36 105.9 . . ?
C36 C37 H37A 109.5 . . ?
C36 C37 H37B 109.5 . . ?
C36 C37 H37C 109.5 . . ?
H37A C37 H37B 109.5 . . ?
H37A C37 H37C 109.5 . . ?
H37B C37 H37C 109.5 . . ?
C36 C38 H38A 109.5 . . ?
C36 C38 H38B 109.5 . . ?
C36 C38 H38C 109.5 . . ?
H38A C38 H38B 109.5 . . ?
H38A C38 H38C 109.5 . . ?
H38B C38 H38C 109.5 . . ?
Si2 C39 H39 106.9 . . ?
C40 C39 Si2 110.24(10) . . ?
C40 C39 H39 106.9 . . ?
C41 C39 Si2 116.73(9) . . ?
C41 C39 H39 106.9 . . ?
C41 C39 C40 108.58(12) . . ?
C39 C40 H40A 109.5 . . ?
C39 C40 H40B 109.5 . . ?
C39 C40 H40C 109.5 . . ?
H40A C40 H40B 109.5 . . ?
H40A C40 H40C 109.5 . . ?
H40B C40 H40C 109.5 . . ?
C39 C41 H41A 109.5 . . ?
C39 C41 H41B 109.5 . . ?
C39 C41 H41C 109.5 . . ?
H41A C41 H41B 109.5 . . ?
H41A C41 H41C 109.5 . . ?
H41B C41 H41C 109.5 . . ?
Al1 C42 K1 92.52(4) . . ?
C43 C42 K1 82.95(7) . . ?
C43 C42 Al1 119.93(9) . . ?
C47 C42 K1 78.73(7) . . ?
C47 C42 Al1 122.92(9) . . ?
C47 C42 C43 114.76(11) . . ?
K1 C43 H43 115.6 . . ?
C42 C43 K1 71.94(6) . . ?
C42 C43 H43 118.3 . . ?
C44 C43 K1 84.27(8) . . ?
C44 C43 C42 123.32(12) . . ?
C44 C43 H43 118.3 . . ?
K1 C44 H44 121.5 . . ?
C43 C44 K1 72.05(7) . . ?
C43 C44 H44 120.1 . . ?
C45 C44 K1 77.51(8) . . ?
C45 C44 C43 119.71(13) . . ?
C45 C44 H44 120.1 . . ?
K1 C45 H45 117.1 . . ?
K2 C45 K1 158.96(5) . . ?
K2 C45 H45 81.0 . . ?
C44 C45 K1 79.19(8) . . ?
C44 C45 K2 101.63(9) . . ?
C44 C45 H45 120.4 . . ?
C46 C45 K1 74.18(8) . . ?
C46 C45 K2 87.53(9) . . ?
C46 C45 C44 119.24(13) . . ?
C46 C45 H45 120.4 . . ?
K1 C46 H46 116.0 . . ?
K2 C46 K1 148.14(6) . . ?
K2 C46 H46 88.9 . . ?
C45 C46 K1 82.25(8) . . ?
C45 C46 K2 67.60(8) . . ?
C45 C46 H46 119.9 . . ?
C45 C46 C47 120.23(13) . . ?
C47 C46 K1 72.41(7) . . ?
C47 C46 K2 113.58(9) . . ?
C47 C46 H46 119.9 . . ?
K1 C47 H47 112.7 . . ?
C42 C47 K1 75.66(7) . . ?
C42 C47 H47 118.8 . . ?
C46 C47 K1 82.88(8) . . ?
C46 C47 C42 122.46(13) . . ?
C46 C47 H47 118.8 . . ?
O2 C48 K2 101.92(6) . . ?
C49 C48 K2 98.22(7) . . ?
C49 C48 O2 113.50(9) . . ?
C53 C48 K2 67.96(6) . . ?
C53 C48 O2 120.11(10) . . ?
C53 C48 C49 126.24(10) . . ?
N3 C49 C50 127.52(10) . . ?
C48 C49 N3 117.65(10) . . ?
C48 C49 C50 114.70(10) . . ?
C49 C50 H50 118.8 . . ?
C51 C50 C49 122.38(11) . . ?
C51 C50 H50 118.8 . . ?
C50 C51 C52 119.32(10) . . ?
C50 C51 C61 121.43(10) . . ?
C52 C51 C61 119.22(10) . . ?
K2 C52 H52 105.1 . . ?
C51 C52 K2 95.93(7) . . ?
C51 C52 H52 119.8 . . ?
C53 C52 K2 68.73(6) . . ?
C53 C52 C51 120.45(10) . . ?
C53 C52 H52 119.8 . . ?
C48 C53 K2 87.10(7) . . ?
C48 C53 C52 116.90(10) . . ?
C48 C53 C54 116.01(10) . . ?
C52 C53 K2 85.97(7) . . ?
C52 C53 C54 127.07(10) . . ?
C54 C53 K2 95.27(7) . . ?
C53 C54 K2 59.14(6) . . ?
C53 C54 C55 104.86(9) . . ?
C53 C54 C66 108.71(10) . . ?
C55 C54 K2 63.41(6) . . ?
C55 C54 C66 108.51(10) . . ?
C65 C54 K2 90.96(7) . . ?
C65 C54 C53 112.40(10) . . ?
C65 C54 C55 112.66(10) . . ?
C65 C54 C66 109.51(10) . . ?
C66 C54 K2 159.41(7) . . ?
C54 C55 K2 90.86(7) . . ?
C56 C55 K2 91.12(8) . . ?
C56 C55 C54 126.87(10) . . ?
C60 C55 K2 87.06(7) . . ?
C60 C55 C54 116.11(10) . . ?
C60 C55 C56 117.01(11) . . ?
K2 C56 H56 104.7 . . ?
C55 C56 K2 65.26(7) . . ?
C55 C56 H56 119.7 . . ?
C55 C56 C57 120.54(11) . . ?
C57 C56 K2 99.56(8) . . ?
C57 C56 H56 119.7 . . ?
C56 C57 C67 118.67(11) . . ?
C58 C57 C56 119.27(11) . . ?
C58 C57 C67 122.05(11) . . ?
C57 C58 H58 118.8 . . ?
C57 C58 C59 122.39(11) . . ?
C59 C58 H58 118.8 . . ?
C58 C59 N4 127.61(10) . . ?
C60 C59 N4 117.55(10) . . ?
C60 C59 C58 114.75(10) . . ?
O2 C60 K2 97.38(6) . . ?
O2 C60 C59 113.85(10) . . ?
C55 C60 K2 68.80(7) . . ?
C55 C60 O2 119.98(10) . . ?
C55 C60 C59 126.02(11) . . ?
C59 C60 K2 101.52(7) . . ?
C51 C61 C64 109.65(10) . . ?
C62 C61 C51 108.78(10) . . ?
C62 C61 C64 108.63(11) . . ?
C63 C61 C51 112.22(10) . . ?
C63 C61 C62 109.00(12) . . ?
C63 C61 C64 108.49(11) . . ?
C61 C62 H62A 109.5 . . ?
C61 C62 H62B 109.5 . . ?
C61 C62 H62C 109.5 . . ?
H62A C62 H62B 109.5 . . ?
H62A C62 H62C 109.5 . . ?
H62B C62 H62C 109.5 . . ?
C61 C63 H63A 109.5 . . ?
C61 C63 H63B 109.5 . . ?
C61 C63 H63C 109.5 . . ?
H63A C63 H63B 109.5 . . ?
H63A C63 H63C 109.5 . . ?
H63B C63 H63C 109.5 . . ?
C61 C64 H64A 109.5 . . ?
C61 C64 H64B 109.5 . . ?
C61 C64 H64C 109.5 . . ?
H64A C64 H64B 109.5 . . ?
H64A C64 H64C 109.5 . . ?
H64B C64 H64C 109.5 . . ?
C54 C65 H65A 109.5 . . ?
C54 C65 H65B 109.5 . . ?
C54 C65 H65C 109.5 . . ?
H65A C65 H65B 109.5 . . ?
H65A C65 H65C 109.5 . . ?
H65B C65 H65C 109.5 . . ?
C54 C66 H66A 109.5 . . ?
C54 C66 H66B 109.5 . . ?
C54 C66 H66C 109.5 . . ?
H66A C66 H66B 109.5 . . ?
H66A C66 H66C 109.5 . . ?
H66B C66 H66C 109.5 . . ?
C57 C67 C68 109.70(11) . . ?
C57 C67 C69 112.22(11) . . ?
C68 C67 C69 107.73(13) . . ?
C70 C67 C57 109.11(12) . . ?
C70 C67 C68 109.43(13) . . ?
C70 C67 C69 108.61(12) . . ?
C67 C68 H68A 109.5 . . ?
C67 C68 H68B 109.5 . . ?
C67 C68 H68C 109.5 . . ?
H68A C68 H68B 109.5 . . ?
H68A C68 H68C 109.5 . . ?
H68B C68 H68C 109.5 . . ?
C67 C69 H69A 109.5 . . ?
C67 C69 H69B 109.5 . . ?
C67 C69 H69C 109.5 . . ?
H69A C69 H69B 109.5 . . ?
H69A C69 H69C 109.5 . . ?
H69B C69 H69C 109.5 . . ?
C67 C70 H70A 109.5 . . ?
C67 C70 H70B 109.5 . . ?
C67 C70 H70C 109.5 . . ?
H70A C70 H70B 109.5 . . ?
H70A C70 H70C 109.5 . . ?
H70B C70 H70C 109.5 . . ?
Si3 C71 H71 106.2 . . ?
C72 C71 Si3 113.45(10) . . ?
C72 C71 H71 106.2 . . ?
C73 C71 Si3 114.44(9) . . ?
C73 C71 H71 106.2 . . ?
C73 C71 C72 109.68(12) . . ?
C71 C72 H72A 109.5 . . ?
C71 C72 H72B 109.5 . . ?
C71 C72 H72C 109.5 . . ?
H72A C72 H72B 109.5 . . ?
H72A C72 H72C 109.5 . . ?
H72B C72 H72C 109.5 . . ?
C71 C73 H73A 109.5 . . ?
C71 C73 H73B 109.5 . . ?
C71 C73 H73C 109.5 . . ?
H73A C73 H73B 109.5 . . ?
H73A C73 H73C 109.5 . . ?
H73B C73 H73C 109.5 . . ?
Si3 C74 H74 105.7 . . ?
C75 C74 Si3 114.10(10) . . ?
C75 C74 H74 105.7 . . ?
C75 C74 C76 109.77(13) . . ?
C76 C74 Si3 114.91(10) . . ?
C76 C74 H74 105.7 . . ?
C74 C75 H75A 109.5 . . ?
C74 C75 H75B 109.5 . . ?
C74 C75 H75C 109.5 . . ?
H75A C75 H75B 109.5 . . ?
H75A C75 H75C 109.5 . . ?
H75B C75 H75C 109.5 . . ?
C74 C76 H76A 109.5 . . ?
C74 C76 H76B 109.5 . . ?
C74 C76 H76C 109.5 . . ?
H76A C76 H76B 109.5 . . ?
H76A C76 H76C 109.5 . . ?
H76B C76 H76C 109.5 . . ?
Si3 C77 H77 106.9 . . ?
C78 C77 Si3 114.09(10) . . ?
C78 C77 H77 106.9 . . ?
C79 C77 Si3 112.57(10) . . ?
C79 C77 H77 106.9 . . ?
C79 C77 C78 109.10(14) . . ?
C77 C78 H78A 109.5 . . ?
C77 C78 H78B 109.5 . . ?
C77 C78 H78C 109.5 . . ?
H78A C78 H78B 109.5 . . ?
H78A C78 H78C 109.5 . . ?
H78B C78 H78C 109.5 . . ?
C77 C79 H79A 109.5 . . ?
C77 C79 H79B 109.5 . . ?
C77 C79 H79C 109.5 . . ?
H79A C79 H79B 109.5 . . ?
H79A C79 H79C 109.5 . . ?
H79B C79 H79C 109.5 . . ?
Si4 C80 H80 106.3 . . ?
C81 C80 Si4 113.79(9) . . ?
C81 C80 H80 106.3 . . ?
C81 C80 C82 109.99(11) . . ?
C82 C80 Si4 113.48(9) . . ?
C82 C80 H80 106.3 . . ?
C80 C81 H81A 109.5 . . ?
C80 C81 H81B 109.5 . . ?
C80 C81 H81C 109.5 . . ?
H81A C81 H81B 109.5 . . ?
H81A C81 H81C 109.5 . . ?
H81B C81 H81C 109.5 . . ?
C80 C82 H82A 109.5 . . ?
C80 C82 H82B 109.5 . . ?
C80 C82 H82C 109.5 . . ?
H82A C82 H82B 109.5 . . ?
H82A C82 H82C 109.5 . . ?
H82B C82 H82C 109.5 . . ?
Si4 C83 H83 106.0 . . ?
C84 C83 Si4 116.99(10) . . ?
C84 C83 H83 106.0 . . ?
C85 C83 Si4 111.95(9) . . ?
C85 C83 H83 106.0 . . ?
C85 C83 C84 109.10(11) . . ?
C83 C84 H84A 109.5 . . ?
C83 C84 H84B 109.5 . . ?
C83 C84 H84C 109.5 . . ?
H84A C84 H84B 109.5 . . ?
H84A C84 H84C 109.5 . . ?
H84B C84 H84C 109.5 . . ?
C83 C85 H85A 109.5 . . ?
C83 C85 H85B 109.5 . . ?
C83 C85 H85C 109.5 . . ?
H85A C85 H85B 109.5 . . ?
H85A C85 H85C 109.5 . . ?
H85B C85 H85C 109.5 . . ?
Si4 C86 H86 105.8 . . ?
C87 C86 Si4 114.44(9) . . ?
C87 C86 H86 105.8 . . ?
C87 C86 C88 110.80(11) . . ?
C88 C86 Si4 113.32(10) . . ?
C88 C86 H86 105.8 . . ?
C86 C87 H87A 109.5 . . ?
C86 C87 H87B 109.5 . . ?
C86 C87 H87C 109.5 . . ?
H87A C87 H87B 109.5 . . ?
H87A C87 H87C 109.5 . . ?
H87B C87 H87C 109.5 . . ?
C86 C88 H88A 109.5 . . ?
C86 C88 H88B 109.5 . . ?
C86 C88 H88C 109.5 . . ?
H88A C88 H88B 109.5 . . ?
H88A C88 H88C 109.5 . . ?
H88B C88 H88C 109.5 . . ?
Al2 C89 K2 113.61(5) . . ?
C90 C89 K2 76.64(8) . . ?
C90 C89 Al2 123.68(10) . . ?
C90 C89 C94 114.71(12) . . ?
C94 C89 K2 77.44(8) . . ?
C94 C89 Al2 121.60(10) . . ?
K2 C90 H90 118.3 . . ?
C89 C90 K2 76.94(7) . . ?
C89 C90 H90 118.5 . . ?
C91 C90 K2 76.94(9) . . ?
C91 C90 C89 123.07(14) . . ?
C91 C90 H90 118.5 . . ?
K2 C91 H91 117.0 . . ?
C90 C91 K2 76.72(9) . . ?
C90 C91 H91 120.1 . . ?
C92 C91 K2 76.96(9) . . ?
C92 C91 C90 119.75(15) . . ?
C92 C91 H91 120.1 . . ?
K2 C92 H92 115.1 . . ?
C91 C92 K2 77.05(9) . . ?
C91 C92 H92 120.3 . . ?
C93 C92 K2 78.26(9) . . ?
C93 C92 C91 119.36(14) . . ?
C93 C92 H92 120.3 . . ?
K2 C93 H93 118.5 . . ?
C92 C93 K2 75.92(10) . . ?
C92 C93 H93 119.9 . . ?
C92 C93 C94 120.21(14) . . ?
C94 C93 K2 76.55(9) . . ?
C94 C93 H93 119.9 . . ?
K2 C94 H94 118.5 . . ?
C89 C94 K2 76.15(8) . . ?
C89 C94 H94 118.6 . . ?
C93 C94 K2 77.39(9) . . ?
C93 C94 C89 122.72(14) . . ?
C93 C94 H94 118.6 . . ?

loop_
_geom_bond_atom_site_label_1
_geom_bond_atom_site_label_2
_geom_bond_distance
_geom_bond_site_symmetry_2
_geom_bond_publ_flag
K1 H 2.957(17) . ?
K1 H 2.957(17) 2_666 ?
K1 H32C 3.0458(19) 2_666 ?
K1 H40A 2.860(2) 2_666 ?
K1 C42 3.1560(11) . ?
K1 C42 3.1559(11) 2_666 ?
K1 C43 3.2945(12) 2_666 ?
K1 C43 3.2945(12) . ?
K1 C44 3.4457(13) 2_666 ?
K1 C44 3.4458(13) . ?
K1 C45 3.4250(14) . ?
K1 C45 3.4249(14) 2_666 ?
K1 C46 3.3256(14) . ?
K1 C46 3.3255(14) 2_666 ?
K1 C47 3.1947(12) 2_666 ?
K1 C47 3.1948(12) . ?
K2 C45 3.0395(14) . ?
K2 C46 3.2844(15) . ?
K2 C48 3.2837(12) . ?
K2 C52 3.2624(12) . ?
K2 C53 3.0477(12) . ?
K2 C55 3.1617(13) . ?
K2 C89 3.0755(12) . ?
K2 C90 3.0717(15) . ?
K2 C91 3.0745(16) . ?
K2 C92 3.0733(15) . ?
K2 C93 3.1023(17) . ?
K2 C94 3.0918(15) . ?
K3 HA 2.639(17) . ?
K3 HA 2.639(17) 2_665 ?
K3 H79A 2.718(2) 2_665 ?
Si1 N1 1.7392(10) . ?
Si1 C24 1.8999(13) . ?
Si1 C27 1.9094(12) . ?
Si1 C30 1.9073(12) . ?
Si2 N2 1.7421(10) . ?
Si2 C33 1.8994(14) . ?
Si2 C36 1.9151(13) . ?
Si2 C39 1.9034(13) . ?
Si3 N3 1.7446(10) . ?
Si3 C71 1.8956(13) . ?
Si3 C74 1.9062(13) . ?
Si3 C77 1.9083(14) . ?
Si4 N4 1.7476(10) . ?
Si4 C80 1.9044(12) . ?
Si4 C83 1.9041(13) . ?
Si4 C86 1.9095(13) . ?
Al1 H 1.552(16) . ?
Al1 O1 2.1509(8) . ?
Al1 N1 1.9735(10) . ?
Al1 N2 1.9769(10) . ?
Al1 C42 2.0329(12) . ?
Al2 HA 1.517(16) . ?
Al2 N3 1.9509(10) . ?
Al2 N4 1.9431(10) . ?
Al2 C89 2.0381(13) . ?
O1 C1 1.3920(13) . ?
O1 C13 1.3931(13) . ?
O2 C48 1.3909(13) . ?
O2 C60 1.3884(13) . ?
N1 C2 1.4047(14) . ?
N2 C12 1.4048(14) . ?
N3 C49 1.4038(14) . ?
N4 C59 1.4142(14) . ?
C1 C2 1.3915(15) . ?
C1 C6 1.3806(15) . ?
C2 C3 1.4019(16) . ?
C3 H3 0.9500 . ?
C3 C4 1.3982(16) . ?
C4 C5 1.4046(17) . ?
C4 C14 1.5364(17) . ?
C5 H5 0.9500 . ?
C5 C6 1.3955(16) . ?
C6 C7 1.5334(15) . ?
C7 C8 1.5330(16) . ?
C7 C18 1.5304(16) . ?
C7 C19 1.5418(17) . ?
C8 C9 1.3986(16) . ?
C8 C13 1.3784(15) . ?
C9 H9 0.9500 . ?
C9 C10 1.4001(17) . ?
C10 C11 1.3995(17) . ?
C10 C20 1.5407(17) . ?
C11 H11 0.9500 . ?
C11 C12 1.4021(17) . ?
C12 C13 1.3939(16) . ?
C14 C15 1.522(2) . ?
C14 C15A 1.568(7) . ?
C14 C16 1.563(2) . ?
C14 C16A 1.503(7) . ?
C14 C17 1.510(2) . ?
C14 C17A 1.518(7) . ?
C15 H15A 0.9800 . ?
C15 H15B 0.9800 . ?
C15 H15C 0.9800 . ?
C15A H15D 0.9800 . ?
C15A H15E 0.9800 . ?
C15A H15F 0.9800 . ?
C16 H16A 0.9800 . ?
C16 H16B 0.9800 . ?
C16 H16C 0.9800 . ?
C16A H16D 0.9800 . ?
C16A H16E 0.9800 . ?
C16A H16F 0.9800 . ?
C17 H17A 0.9800 . ?
C17 H17B 0.9800 . ?
C17 H17C 0.9800 . ?
C17A H17D 0.9800 . ?
C17A H17E 0.9800 . ?
C17A H17F 0.9800 . ?
C18 H18A 0.9800 . ?
C18 H18B 0.9800 . ?
C18 H18C 0.9800 . ?
C19 H19A 0.9800 . ?
C19 H19B 0.9800 . ?
C19 H19C 0.9800 . ?
C20 C21 1.434(7) . ?
C20 C21A 1.568(3) . ?
C20 C22 1.498(6) . ?
C20 C22A 1.501(3) . ?
C20 C23 1.634(7) . ?
C20 C23A 1.525(3) . ?
C21 H21A 0.9800 . ?
C21 H21B 0.9800 . ?
C21 H21C 0.9800 . ?
C21A H21D 0.9800 . ?
C21A H21E 0.9800 . ?
C21A H21F 0.9800 . ?
C22 H22A 0.9800 . ?
C22 H22B 0.9800 . ?
C22 H22C 0.9800 . ?
C22A H22D 0.9800 . ?
C22A H22E 0.9800 . ?
C22A H22F 0.9800 . ?
C23 H23A 0.9800 . ?
C23 H23B 0.9800 . ?
C23 H23C 0.9800 . ?
C23A H23D 0.9800 . ?
C23A H23E 0.9800 . ?
C23A H23F 0.9800 . ?
C24 H24 1.0000 . ?
C24 C25 1.5336(19) . ?
C24 C26 1.5385(17) . ?
C25 H25A 0.9800 . ?
C25 H25B 0.9800 . ?
C25 H25C 0.9800 . ?
C26 H26A 0.9800 . ?
C26 H26B 0.9800 . ?
C26 H26C 0.9800 . ?
C27 H27 1.0000 . ?
C27 C28 1.5409(19) . ?
C27 C29 1.5321(18) . ?
C28 H28A 0.9800 . ?
C28 H28B 0.9800 . ?
C28 H28C 0.9800 . ?
C29 H29A 0.9800 . ?
C29 H29B 0.9800 . ?
C29 H29C 0.9800 . ?
C30 H30 1.0000 . ?
C30 C31 1.5284(19) . ?
C30 C32 1.5324(19) . ?
C31 H31A 0.9800 . ?
C31 H31B 0.9800 . ?
C31 H31C 0.9800 . ?
C32 H32A 0.9800 . ?
C32 H32B 0.9800 . ?
C32 H32C 0.9800 . ?
C33 H33 1.0000 . ?
C33 C34 1.5363(18) . ?
C33 C35 1.531(2) . ?
C34 H34A 0.9800 . ?
C34 H34B 0.9800 . ?
C34 H34C 0.9800 . ?
C35 H35A 0.9800 . ?
C35 H35B 0.9800 . ?
C35 H35C 0.9800 . ?
C36 H36 1.0000 . ?
C36 C37 1.5359(19) . ?
C36 C38 1.5387(18) . ?
C37 H37A 0.9800 . ?
C37 H37B 0.9800 . ?
C37 H37C 0.9800 . ?
C38 H38A 0.9800 . ?
C38 H38B 0.9800 . ?
C38 H38C 0.9800 . ?
C39 H39 1.0000 . ?
C39 C40 1.536(2) . ?
C39 C41 1.529(2) . ?
C40 H40A 0.9800 . ?
C40 H40B 0.9800 . ?
C40 H40C 0.9800 . ?
C41 H41A 0.9800 . ?
C41 H41B 0.9800 . ?
C41 H41C 0.9800 . ?
C42 C43 1.4087(17) . ?
C42 C47 1.4081(17) . ?
C43 H43 0.9500 . ?
C43 C44 1.3909(18) . ?
C44 H44 0.9500 . ?
C44 C45 1.388(2) . ?
C45 H45 0.9500 . ?
C45 C46 1.383(2) . ?
C46 H46 0.9500 . ?
C46 C47 1.401(2) . ?
C47 H47 0.9500 . ?
C48 C49 1.3876(16) . ?
C48 C53 1.3861(15) . ?
C49 C50 1.4081(16) . ?
C50 H50 0.9500 . ?
C50 C51 1.3985(16) . ?
C51 C52 1.4066(16) . ?
C51 C61 1.5360(16) . ?
C52 H52 0.9500 . ?
C52 C53 1.3979(16) . ?
C53 C54 1.5333(15) . ?
C54 C55 1.5350(16) . ?
C54 C65 1.5292(15) . ?
C54 C66 1.5432(18) . ?
C55 C56 1.3951(16) . ?
C55 C60 1.3869(15) . ?
C56 H56 0.9500 . ?
C56 C57 1.4075(17) . ?
C57 C58 1.3984(16) . ?
C57 C67 1.5362(17) . ?
C58 H58 0.9500 . ?
C58 C59 1.4076(16) . ?
C59 C60 1.3909(16) . ?
C61 C62 1.5330(19) . ?
C61 C63 1.5287(18) . ?
C61 C64 1.5409(18) . ?
C62 H62A 0.9800 . ?
C62 H62B 0.9800 . ?
C62 H62C 0.9800 . ?
C63 H63A 0.9800 . ?
C63 H63B 0.9800 . ?
C63 H63C 0.9800 . ?
C64 H64A 0.9800 . ?
C64 H64B 0.9800 . ?
C64 H64C 0.9800 . ?
C65 H65A 0.9800 . ?
C65 H65B 0.9800 . ?
C65 H65C 0.9800 . ?
C66 H66A 0.9800 . ?
C66 H66B 0.9800 . ?
C66 H66C 0.9800 . ?
C67 C68 1.537(2) . ?
C67 C69 1.5373(19) . ?
C67 C70 1.534(2) . ?
C68 H68A 0.9800 . ?
C68 H68B 0.9800 . ?
C68 H68C 0.9800 . ?
C69 H69A 0.9800 . ?
C69 H69B 0.9800 . ?
C69 H69C 0.9800 . ?
C70 H70A 0.9800 . ?
C70 H70B 0.9800 . ?
C70 H70C 0.9800 . ?
C71 H71 1.0000 . ?
C71 C72 1.5338(18) . ?
C71 C73 1.529(2) . ?
C72 H72A 0.9800 . ?
C72 H72B 0.9800 . ?
C72 H72C 0.9800 . ?
C73 H73A 0.9800 . ?
C73 H73B 0.9800 . ?
C73 H73C 0.9800 . ?
C74 H74 1.0000 . ?
C74 C75 1.530(2) . ?
C74 C76 1.5341(18) . ?
C75 H75A 0.9800 . ?
C75 H75B 0.9800 . ?
C75 H75C 0.9800 . ?
C76 H76A 0.9800 . ?
C76 H76B 0.9800 . ?
C76 H76C 0.9800 . ?
C77 H77 1.0000 . ?
C77 C78 1.534(2) . ?
C77 C79 1.531(2) . ?
C78 H78A 0.9800 . ?
C78 H78B 0.9800 . ?
C78 H78C 0.9800 . ?
C79 H79A 0.9800 . ?
C79 H79B 0.9800 . ?
C79 H79C 0.9800 . ?
C80 H80 1.0000 . ?
C80 C81 1.5368(18) . ?
C80 C82 1.5394(18) . ?
C81 H81A 0.9800 . ?
C81 H81B 0.9800 . ?
C81 H81C 0.9800 . ?
C82 H82A 0.9800 . ?
C82 H82B 0.9800 . ?
C82 H82C 0.9800 . ?
C83 H83 1.0000 . ?
C83 C84 1.5349(18) . ?
C83 C85 1.5323(18) . ?
C84 H84A 0.9800 . ?
C84 H84B 0.9800 . ?
C84 H84C 0.9800 . ?
C85 H85A 0.9800 . ?
C85 H85B 0.9800 . ?
C85 H85C 0.9800 . ?
C86 H86 1.0000 . ?
C86 C87 1.5313(19) . ?
C86 C88 1.5378(18) . ?
C87 H87A 0.9800 . ?
C87 H87B 0.9800 . ?
C87 H87C 0.9800 . ?
C88 H88A 0.9800 . ?
C88 H88B 0.9800 . ?
C88 H88C 0.9800 . ?
C89 C90 1.4048(18) . ?
C89 C94 1.4090(18) . ?
C90 H90 0.9500 . ?
C90 C91 1.400(2) . ?
C91 H91 0.9500 . ?
C91 C92 1.382(3) . ?
C92 H92 0.9500 . ?
C92 C93 1.380(3) . ?
C93 H93 0.9500 . ?
C93 C94 1.397(2) . ?
C94 H94 0.9500 . ?

loop_
_geom_torsion_atom_site_label_1
_geom_torsion_atom_site_label_2
_geom_torsion_atom_site_label_3
_geom_torsion_atom_site_label_4
_geom_torsion
_geom_torsion_site_symmetry_1
_geom_torsion_site_symmetry_2
_geom_torsion_site_symmetry_3
_geom_torsion_site_symmetry_4
_geom_torsion_publ_flag
K1 C42 C43 C44 70.12(11) . . . . ?
K1 C42 C47 C46 -71.68(12) . . . . ?
K1 C43 C44 C45 63.47(12) . . . . ?
K1 C44 C45 K2 158.56(6) . . . . ?
K1 C44 C45 C46 64.85(12) . . . . ?
K1 C45 C46 K2 169.49(4) . . . . ?
K1 C45 C46 C47 64.39(12) . . . . ?
K1 C46 C47 C42 67.95(11) . . . . ?
K2 C45 C46 K1 -169.49(4) . . . . ?
K2 C45 C46 C47 -105.10(12) . . . . ?
K2 C46 C47 K1 -146.49(7) . . . . ?
K2 C46 C47 C42 -78.54(13) . . . . ?
K2 C48 C49 N3 -108.41(9) . . . . ?
K2 C48 C49 C50 67.75(10) . . . . ?
K2 C48 C53 C52 -83.99(10) . . . . ?
K2 C48 C53 C54 94.46(9) . . . . ?
K2 C52 C53 C48 84.69(10) . . . . ?
K2 C52 C53 C54 -93.57(11) . . . . ?
K2 C53 C54 C55 45.73(8) . . . . ?
K2 C53 C54 C65 -76.98(9) . . . . ?
K2 C53 C54 C66 161.62(8) . . . . ?
K2 C54 C55 C56 -92.04(12) . . . . ?
K2 C54 C55 C60 87.15(10) . . . . ?
K2 C55 C56 C57 86.58(12) . . . . ?
K2 C55 C60 O2 86.29(10) . . . . ?
K2 C55 C60 C59 -89.01(12) . . . . ?
K2 C56 C57 C58 66.71(12) . . . . ?
K2 C56 C57 C67 -113.38(11) . . . . ?
K2 C89 C90 C91 64.67(14) . . . . ?
K2 C89 C94 C93 -64.81(13) . . . . ?
K2 C90 C91 C92 66.30(15) . . . . ?
K2 C91 C92 C93 68.35(14) . . . . ?
K2 C92 C93 C94 64.94(14) . . . . ?
K2 C93 C94 C89 64.20(12) . . . . ?
Si1 N1 C2 C1 -144.29(9) . . . . ?
Si1 N1 C2 C3 37.82(16) . . . . ?
Si2 N2 C12 C11 -34.60(17) . . . . ?
Si2 N2 C12 C13 146.70(9) . . . . ?
Si3 N3 C49 C48 -129.78(9) . . . . ?
Si3 N3 C49 C50 54.61(15) . . . . ?
Si4 N4 C59 C58 -57.91(15) . . . . ?
Si4 N4 C59 C60 125.60(10) . . . . ?
Al1 O1 C1 C2 -29.85(10) . . . . ?
Al1 O1 C1 C6 149.27(9) . . . . ?
Al1 O1 C13 C8 -150.24(9) . . . . ?
Al1 O1 C13 C12 29.39(10) . . . . ?
Al1 N1 C2 C1 34.44(12) . . . . ?
Al1 N1 C2 C3 -143.44(11) . . . . ?
Al1 N2 C12 C11 145.93(11) . . . . ?
Al1 N2 C12 C13 -32.77(12) . . . . ?
Al1 C42 C43 K1 88.85(7) . . . . ?
Al1 C42 C43 C44 158.97(10) . . . . ?
Al1 C42 C47 K1 -85.67(7) . . . . ?
Al1 C42 C47 C46 -157.35(10) . . . . ?
Al2 N3 C49 C48 43.01(12) . . . . ?
Al2 N3 C49 C50 -132.60(11) . . . . ?
Al2 N4 C59 C58 133.67(11) . . . . ?
Al2 N4 C59 C60 -42.82(12) . . . . ?
Al2 C89 C90 K2 109.66(8) . . . . ?
Al2 C89 C90 C91 174.33(12) . . . . ?
Al2 C89 C94 K2 -110.16(8) . . . . ?
Al2 C89 C94 C93 -174.97(11) . . . . ?
O1 C1 C2 N1 -0.69(14) . . . . ?
O1 C1 C2 C3 177.49(10) . . . . ?
O1 C1 C6 C5 -178.58(10) . . . . ?
O1 C1 C6 C7 5.49(16) . . . . ?
O2 C48 C49 N3 -1.53(15) . . . . ?
O2 C48 C49 C50 174.64(10) . . . . ?
O2 C48 C53 K2 -91.31(10) . . . . ?
O2 C48 C53 C52 -175.31(10) . . . . ?
O2 C48 C53 C54 3.14(16) . . . . ?
N1 Si1 C24 C25 -73.87(11) . . . . ?
N1 Si1 C24 C26 161.21(10) . . . . ?
N1 C2 C3 C4 179.97(12) . . . . ?
N2 Si2 C33 C34 -160.90(11) . . . . ?
N2 Si2 C33 C35 72.69(11) . . . . ?
N2 C12 C13 O1 0.00(14) . . . . ?
N2 C12 C13 C8 179.61(11) . . . . ?
N3 Si3 C71 C72 -175.93(10) . . . . ?
N3 Si3 C71 C73 -49.04(11) . . . . ?
N3 C49 C50 C51 177.21(11) . . . . ?
N4 C59 C60 K2 104.93(9) . . . . ?
N4 C59 C60 O2 1.44(15) . . . . ?
N4 C59 C60 C55 176.98(11) . . . . ?
C1 O1 C13 C8 -32.27(14) . . . . ?
C1 O1 C13 C12 147.36(10) . . . . ?
C1 C2 C3 C4 2.06(17) . . . . ?
C1 C6 C7 C8 -37.22(14) . . . . ?
C1 C6 C7 C18 -161.90(10) . . . . ?
C1 C6 C7 C19 78.68(13) . . . . ?
C2 C1 C6 C5 0.40(18) . . . . ?
C2 C1 C6 C7 -175.53(11) . . . . ?
C2 C3 C4 C5 -1.46(19) . . . . ?
C2 C3 C4 C14 178.99(12) . . . . ?
C3 C4 C5 C6 0.16(19) . . . . ?
C3 C4 C14 C15 -5.0(2) . . . . ?
C3 C4 C14 C15A 63.8(7) . . . . ?
C3 C4 C14 C16 -122.44(15) . . . . ?
C3 C4 C14 C16A -53.6(8) . . . . ?
C3 C4 C14 C17 118.68(16) . . . . ?
C3 C4 C14 C17A 170.0(6) . . . . ?
C4 C5 C6 C1 0.36(18) . . . . ?
C4 C5 C6 C7 175.88(12) . . . . ?
C5 C4 C14 C15 175.40(15) . . . . ?
C5 C4 C14 C15A -115.8(7) . . . . ?
C5 C4 C14 C16 58.00(17) . . . . ?
C5 C4 C14 C16A 126.9(7) . . . . ?
C5 C4 C14 C17 -60.88(19) . . . . ?
C5 C4 C14 C17A -9.5(6) . . . . ?
C5 C6 C7 C8 147.32(12) . . . . ?
C5 C6 C7 C18 22.65(17) . . . . ?
C5 C6 C7 C19 -96.78(14) . . . . ?
C6 C1 C2 N1 -179.76(11) . . . . ?
C6 C1 C2 C3 -1.57(17) . . . . ?
C6 C7 C8 C9 -148.36(11) . . . . ?
C6 C7 C8 C13 36.04(14) . . . . ?
C7 C8 C9 C10 -177.14(11) . . . . ?
C7 C8 C13 O1 -3.02(16) . . . . ?
C7 C8 C13 C12 177.41(11) . . . . ?
C8 C9 C10 C11 -0.47(19) . . . . ?
C8 C9 C10 C20 177.58(12) . . . . ?
C9 C8 C13 O1 -179.05(10) . . . . ?
C9 C8 C13 C12 1.38(18) . . . . ?
C9 C10 C11 C12 2.8(2) . . . . ?
C9 C10 C20 C21 123.7(5) . . . . ?
C9 C10 C20 C21A 52.6(2) . . . . ?
C9 C10 C20 C22 -5.2(5) . . . . ?
C9 C10 C20 C22A -66.0(2) . . . . ?
C9 C10 C20 C23 -119.2(3) . . . . ?
C9 C10 C20 C23A 170.19(19) . . . . ?
C10 C11 C12 N2 178.48(12) . . . . ?
C10 C11 C12 C13 -2.80(18) . . . . ?
C11 C10 C20 C21 -58.3(5) . . . . ?
C11 C10 C20 C21A -129.36(18) . . . . ?
C11 C10 C20 C22 172.9(5) . . . . ?
C11 C10 C20 C22A 112.08(19) . . . . ?
C11 C10 C20 C23 58.9(4) . . . . ?
C11 C10 C20 C23A -11.8(2) . . . . ?
C11 C12 C13 O1 -178.89(10) . . . . ?
C11 C12 C13 C8 0.72(18) . . . . ?
C13 O1 C1 C2 -148.19(10) . . . . ?
C13 O1 C1 C6 30.93(14) . . . . ?
C13 C8 C9 C10 -1.48(17) . . . . ?
C14 C4 C5 C6 179.72(12) . . . . ?
C18 C7 C8 C9 -23.76(16) . . . . ?
C18 C7 C8 C13 160.63(10) . . . . ?
C19 C7 C8 C9 95.94(14) . . . . ?
C19 C7 C8 C13 -79.67(12) . . . . ?
C20 C10 C11 C12 -175.28(12) . . . . ?
C24 Si1 N1 Al1 -27.53(9) . . . . ?
C24 Si1 N1 C2 150.83(9) . . . . ?
C27 Si1 N1 Al1 -149.65(7) . . . . ?
C27 Si1 N1 C2 28.70(10) . . . . ?
C27 Si1 C24 C25 47.22(11) . . . . ?
C27 Si1 C24 C26 -77.69(11) . . . . ?
C30 Si1 N1 Al1 88.51(9) . . . . ?
C30 Si1 N1 C2 -93.13(9) . . . . ?
C30 Si1 C24 C25 163.26(10) . . . . ?
C30 Si1 C24 C26 38.35(11) . . . . ?
C33 Si2 N2 Al1 29.49(9) . . . . ?
C33 Si2 N2 C12 -149.85(9) . . . . ?
C36 Si2 N2 Al1 152.35(8) . . . . ?
C36 Si2 N2 C12 -26.99(11) . . . . ?
C36 Si2 C33 C34 76.28(13) . . . . ?
C36 Si2 C33 C35 -50.13(12) . . . . ?
C39 Si2 N2 Al1 -87.32(9) . . . . ?
C39 Si2 N2 C12 93.34(10) . . . . ?
C39 Si2 C33 C34 -39.09(13) . . . . ?
C39 Si2 C33 C35 -165.50(11) . . . . ?
C42 C43 C44 K1 -63.97(11) . . . . ?
C42 C43 C44 C45 -0.50(19) . . . . ?
C43 C42 C47 K1 76.72(9) . . . . ?
C43 C42 C47 C46 5.04(17) . . . . ?
C43 C44 C45 K1 -60.66(11) . . . . ?
C43 C44 C45 K2 97.90(12) . . . . ?
C43 C44 C45 C46 4.2(2) . . . . ?
C44 C45 C46 K1 -67.54(12) . . . . ?
C44 C45 C46 K2 101.95(13) . . . . ?
C44 C45 C46 C47 -3.1(2) . . . . ?
C45 C46 C47 K1 -69.61(12) . . . . ?
C45 C46 C47 C42 -1.7(2) . . . . ?
C47 C42 C43 K1 -74.11(9) . . . . ?
C47 C42 C43 C44 -3.99(17) . . . . ?
C48 O2 C60 K2 28.62(9) . . . . ?
C48 O2 C60 C55 -41.12(14) . . . . ?
C48 O2 C60 C59 134.72(10) . . . . ?
C48 C49 C50 C51 1.49(17) . . . . ?
C48 C53 C54 K2 -89.35(9) . . . . ?
C48 C53 C54 C55 -43.61(13) . . . . ?
C48 C53 C54 C65 -166.33(10) . . . . ?
C48 C53 C54 C66 72.27(13) . . . . ?
C49 C48 C53 K2 83.94(12) . . . . ?
C49 C48 C53 C52 -0.05(18) . . . . ?
C49 C48 C53 C54 178.40(11) . . . . ?
C49 C50 C51 C52 -1.17(18) . . . . ?
C49 C50 C51 C61 -178.92(11) . . . . ?
C50 C51 C52 K2 -68.63(11) . . . . ?
C50 C51 C52 C53 0.14(18) . . . . ?
C50 C51 C61 C62 114.71(13) . . . . ?
C50 C51 C61 C63 -5.98(17) . . . . ?
C50 C51 C61 C64 -126.62(12) . . . . ?
C51 C52 C53 K2 -84.24(11) . . . . ?
C51 C52 C53 C48 0.45(17) . . . . ?
C51 C52 C53 C54 -177.81(11) . . . . ?
C52 C51 C61 C62 -63.03(15) . . . . ?
C52 C51 C61 C63 176.27(12) . . . . ?
C52 C51 C61 C64 55.63(15) . . . . ?
C52 C53 C54 K2 88.92(12) . . . . ?
C52 C53 C54 C55 134.66(12) . . . . ?
C52 C53 C54 C65 11.94(17) . . . . ?
C52 C53 C54 C66 -109.46(13) . . . . ?
C53 C48 C49 N3 -177.05(11) . . . . ?
C53 C48 C49 C50 -0.89(17) . . . . ?
C53 C54 C55 K2 -43.43(8) . . . . ?
C53 C54 C55 C56 -135.47(12) . . . . ?
C53 C54 C55 C60 43.72(13) . . . . ?
C54 C55 C56 K2 91.91(12) . . . . ?
C54 C55 C56 C57 178.49(12) . . . . ?
C54 C55 C60 K2 -89.51(9) . . . . ?
C54 C55 C60 O2 -3.23(16) . . . . ?
C54 C55 C60 C59 -178.52(11) . . . . ?
C55 C56 C57 C58 -0.12(19) . . . . ?
C55 C56 C57 C67 179.79(12) . . . . ?
C56 C55 C60 K2 89.75(10) . . . . ?
C56 C55 C60 O2 176.04(11) . . . . ?
C56 C55 C60 C59 0.74(18) . . . . ?
C56 C57 C58 C59 0.97(19) . . . . ?
C56 C57 C67 C68 58.13(17) . . . . ?
C56 C57 C67 C69 177.85(12) . . . . ?
C56 C57 C67 C70 -61.73(15) . . . . ?
C57 C58 C59 N4 -177.49(12) . . . . ?
C57 C58 C59 C60 -0.92(18) . . . . ?
C58 C57 C67 C68 -121.97(14) . . . . ?
C58 C57 C67 C69 -2.25(19) . . . . ?
C58 C57 C67 C70 118.17(14) . . . . ?
C58 C59 C60 K2 -72.01(10) . . . . ?
C58 C59 C60 O2 -175.50(10) . . . . ?
C58 C59 C60 C55 0.04(18) . . . . ?
C60 O2 C48 K2 -30.05(9) . . . . ?
C60 O2 C48 C49 -134.59(10) . . . . ?
C60 O2 C48 C53 41.24(14) . . . . ?
C60 C55 C56 K2 -87.27(10) . . . . ?
C60 C55 C56 C57 -0.69(18) . . . . ?
C61 C51 C52 K2 109.16(10) . . . . ?
C61 C51 C52 C53 177.93(11) . . . . ?
C65 C54 C55 K2 79.13(9) . . . . ?
C65 C54 C55 C56 -12.91(17) . . . . ?
C65 C54 C55 C60 166.27(11) . . . . ?
C66 C54 C55 K2 -159.45(8) . . . . ?
C66 C54 C55 C56 108.51(14) . . . . ?
C66 C54 C55 C60 -72.31(13) . . . . ?
C67 C57 C58 C59 -178.93(12) . . . . ?
C71 Si3 N3 Al2 -33.67(9) . . . . ?
C71 Si3 N3 C49 137.65(9) . . . . ?
C74 Si3 N3 Al2 -156.85(7) . . . . ?
C74 Si3 N3 C49 14.46(11) . . . . ?
C74 Si3 C71 C72 -54.57(11) . . . . ?
C74 Si3 C71 C73 72.31(11) . . . . ?
C77 Si3 N3 Al2 83.78(9) . . . . ?
C77 Si3 N3 C49 -104.91(10) . . . . ?
C77 Si3 C71 C72 62.25(11) . . . . ?
C77 Si3 C71 C73 -170.86(10) . . . . ?
C80 Si4 N4 Al2 -2.49(9) . . . . ?
C80 Si4 N4 C59 -167.87(8) . . . . ?
C83 Si4 N4 Al2 115.86(8) . . . . ?
C83 Si4 N4 C59 -49.52(10) . . . . ?
C86 Si4 N4 Al2 -125.42(7) . . . . ?
C86 Si4 N4 C59 69.20(9) . . . . ?
C89 C90 C91 K2 -64.67(13) . . . . ?
C89 C90 C91 C92 1.6(2) . . . . ?
C90 C89 C94 K2 68.71(10) . . . . ?
C90 C89 C94 C93 3.90(19) . . . . ?
C90 C91 C92 K2 -66.18(14) . . . . ?
C90 C91 C92 C93 2.2(2) . . . . ?
C91 C92 C93 K2 -67.70(14) . . . . ?
C91 C92 C93 C94 -2.8(2) . . . . ?
C92 C93 C94 K2 -64.61(15) . . . . ?
C92 C93 C94 C89 -0.4(2) . . . . ?
C94 C89 C90 K2 -69.19(10) . . . . ?
C94 C89 C90 C91 -4.5(2) . . . . ?
